data_4108829
loop_
_publ_author_name
'Manabu Hatano'
'Toshikatsu Maki'
'Katsuhiko Moriyama'
'Manabu Arinobe'
'Kazuaki Ishihara'

_publ_section_title
;
 Pyridinium 1,1'-Binaphthyl-2,2'-disulfonates as Highly Effective Chiral
 Br\/onsted Acid-Base Combined Salt Catalysts for Enantioselective
 Mannich-Type Reaction
;
_journal_name_full 'Journal of the American Chemical Society'
_journal_page_first 16858
_journal_page_last 16860
_journal_paper_doi 10.1021/ja806875c
_journal_volume 130
_journal_year 2008
_chemical_formula_sum 'C77 H57 K3 N4 O23 S6'
_chemical_formula_weight 1715.93
_chemical_name_systematic
; 
 ? 
;
_space_group_IT_number 19
_symmetry_cell_setting orthorhombic
_symmetry_space_group_name_Hall 'P 2ac 2ab'
_symmetry_space_group_name_H-M 'P 21 21 21'
_atom_sites_solution_hydrogens geom
_atom_sites_solution_primary direct
_atom_sites_solution_secondary difmap
_audit_creation_method SHELXL-97
_cell_angle_alpha 90.00
_cell_angle_beta 90.00
_cell_angle_gamma 90.00
_cell_formula_units_Z 4
_cell_length_a 11.3241(17)
_cell_length_b 20.604(3)
_cell_length_c 35.073(6)
_cell_measurement_temperature 223(2)
_cell_volume 8183(2)
_computing_structure_refinement 'SHELXL-97 (Sheldrick, 1997)'
_computing_structure_solution 'SHELXS-97 (Sheldrick, 1990)'
_diffrn_ambient_temperature 223(2)
_diffrn_measured_fraction_theta_full 0.995
_diffrn_measured_fraction_theta_max 0.995
_diffrn_radiation_monochromator graphite
_diffrn_radiation_source 'fine-focus sealed tube'
_diffrn_radiation_type MoK\a
_diffrn_radiation_wavelength 0.71073
_diffrn_reflns_av_R_equivalents 0.0360
_diffrn_reflns_av_sigmaI/netI 0.0476
_diffrn_reflns_limit_h_max 14
_diffrn_reflns_limit_h_min -15
_diffrn_reflns_limit_k_max 26
_diffrn_reflns_limit_k_min -27
_diffrn_reflns_limit_l_max 46
_diffrn_reflns_limit_l_min -36
_diffrn_reflns_number 59541
_diffrn_reflns_theta_full 28.34
_diffrn_reflns_theta_max 28.34
_diffrn_reflns_theta_min 1.52
_exptl_absorpt_coefficient_mu 0.395
_exptl_absorpt_correction_T_max 0.9251
_exptl_absorpt_correction_T_min 0.8579
_exptl_crystal_density_diffrn 1.393
_exptl_crystal_F_000 3536
_exptl_crystal_size_max 0.40
_exptl_crystal_size_mid 0.30
_exptl_crystal_size_min 0.20
_refine_diff_density_max 0.765
_refine_diff_density_min -1.451
_refine_diff_density_rms 0.139
_refine_ls_abs_structure_details 'Flack H D (1983), Acta Cryst. A39, 876-881'
_refine_ls_abs_structure_Flack 0.18(6)
_refine_ls_extinction_method none
_refine_ls_goodness_of_fit_ref 1.071
_refine_ls_hydrogen_treatment mixed
_refine_ls_matrix_type full
_refine_ls_number_parameters 1046
_refine_ls_number_reflns 20310
_refine_ls_number_restraints 0
_refine_ls_restrained_S_all 1.071
_refine_ls_R_factor_all 0.0979
_refine_ls_R_factor_gt 0.0753
_refine_ls_shift/su_max 0.107
_refine_ls_shift/su_mean 0.012
_refine_ls_structure_factor_coef Fsqd
_refine_ls_weighting_details 'calc w=1/[\s^2^(Fo^2^)+(0.1693P)^2^+1.2392P] where P=(Fo^2^+2Fc^2^)/3'
_refine_ls_weighting_scheme calc
_refine_ls_wR_factor_gt 0.2221
_refine_ls_wR_factor_ref 0.2439
_reflns_number_gt 15642
_reflns_number_total 20310
_reflns_threshold_expression >2sigma(I)
_cod_data_source_file ja806875c_si_002.cif
_cod_data_source_block tmsae1
_cod_database_code 4108829

loop_
_symmetry_equiv_pos_as_xyz
'x, y, z'
'-x+1/2, -y, z+1/2'
'x+1/2, -y+1/2, -z'
'-x, y+1/2, -z+1/2'

loop_
_atom_site_label
_atom_site_type_symbol
_atom_site_fract_x
_atom_site_fract_y
_atom_site_fract_z
_atom_site_U_iso_or_equiv
_atom_site_adp_type
_atom_site_occupancy
_atom_site_symmetry_multiplicity
_atom_site_calc_flag
_atom_site_refinement_flags
_atom_site_disorder_group
C1 C 0.0890(4) -0.1108(2) 0.30132(13) 0.0326(9) Uani 1 1 d . .
C2 C -0.0186(4) -0.1300(2) 0.28552(13) 0.0349(9) Uani 1 1 d . .
C3 C -0.0902(5) -0.1751(3) 0.30373(16) 0.0465(12) Uani 1 1 d . .
H3A H -0.1610 -0.1881 0.2920 0.056 Uiso 1 1 calc R .
C4 C -0.0606(6) -0.2007(3) 0.33793(19) 0.0573(15) Uani 1 1 d . .
H4A H -0.1108 -0.2312 0.3496 0.069 Uiso 1 1 calc R .
C5 C 0.0791(8) -0.2054(3) 0.39303(17) 0.067(2) Uani 1 1 d . .
H5A H 0.0295 -0.2352 0.4056 0.080 Uiso 1 1 calc R .
C6 C 0.1775(8) -0.1868(4) 0.41006(18) 0.071(2) Uani 1 1 d . .
H6A H 0.1981 -0.2045 0.4338 0.085 Uiso 1 1 calc R .
C7 C 0.2523(7) -0.1401(4) 0.39248(18) 0.0654(19) Uani 1 1 d . .
H7A H 0.3204 -0.1257 0.4053 0.078 Uiso 1 1 calc R .
C8 C 0.2260(5) -0.1157(3) 0.35685(15) 0.0518(14) Uani 1 1 d . .
H8A H 0.2769 -0.0857 0.3451 0.062 Uiso 1 1 calc R .
C9 C 0.1215(5) -0.1361(3) 0.33799(14) 0.0407(11) Uani 1 1 d . .
C10 C 0.0450(6) -0.1822(3) 0.35632(15) 0.0500(13) Uani 1 1 d . .
C11 C 0.1686(4) -0.0605(2) 0.28353(13) 0.0308(9) Uani 1 1 d . .
C12 C 0.2579(4) -0.0747(2) 0.25775(13) 0.0306(8) Uani 1 1 d . .
C13 C 0.3289(4) -0.0261(3) 0.24179(15) 0.0411(10) Uani 1 1 d . .
H13A H 0.3879 -0.0371 0.2241 0.049 Uiso 1 1 calc R .
C14 C 0.3127(5) 0.0366(3) 0.25176(18) 0.0497(13) Uani 1 1 d . .
H14A H 0.3593 0.0692 0.2406 0.060 Uiso 1 1 calc R .
C15 C 0.2090(7) 0.1203(3) 0.2912(2) 0.068(2) Uani 1 1 d . .
H15A H 0.2567 0.1530 0.2807 0.082 Uiso 1 1 calc R .
C16 C 0.1265(7) 0.1356(4) 0.3173(3) 0.080(3) Uani 1 1 d . .
H16A H 0.1166 0.1790 0.3248 0.096 Uiso 1 1 calc R .
C17 C 0.0562(7) 0.0879(4) 0.3331(2) 0.075(2) Uani 1 1 d . .
H17A H 0.0006 0.0990 0.3519 0.090 Uiso 1 1 calc R .
C18 C 0.0666(5) 0.0241(3) 0.32164(16) 0.0517(14) Uani 1 1 d . .
H18A H 0.0156 -0.0075 0.3318 0.062 Uiso 1 1 calc R .
C19 C 0.1530(4) 0.0060(2) 0.29484(15) 0.0414(11) Uani 1 1 d . .
C20 C 0.2247(5) 0.0536(3) 0.27934(18) 0.0508(14) Uani 1 1 d . .
S1 S -0.08129(10) -0.09674(6) 0.24298(4) 0.0386(3) Uani 1 1 d . .
O1 O 0.0006(3) -0.04996(18) 0.22671(11) 0.0455(8) Uani 1 1 d . .
O2 O -0.1927(4) -0.0696(2) 0.25548(12) 0.0624(12) Uani 1 1 d . .
O3 O -0.0974(3) -0.15183(19) 0.21722(11) 0.0459(8) Uani 1 1 d . .
S2 S 0.28815(9) -0.15680(5) 0.24492(3) 0.0307(2) Uani 1 1 d . .
O4 O 0.3883(3) -0.15406(18) 0.21817(10) 0.0401(8) Uani 1 1 d . .
O5 O 0.3169(3) -0.19009(17) 0.27995(10) 0.0427(8) Uani 1 1 d . .
O6 O 0.1819(3) -0.18267(15) 0.22686(9) 0.0342(7) Uani 1 1 d . .
C21 C 0.4106(4) 0.06065(19) 0.11431(12) 0.0283(8) Uani 1 1 d . .
C22 C 0.3083(4) 0.03354(19) 0.12731(12) 0.0287(8) Uani 1 1 d . .
C23 C 0.2313(5) 0.0651(2) 0.15187(15) 0.0420(11) Uani 1 1 d . .
H23A H 0.1621 0.0442 0.1602 0.050 Uiso 1 1 calc R .
C24 C 0.2568(5) 0.1282(3) 0.16425(17) 0.0498(13) Uani 1 1 d . .
H24A H 0.2046 0.1500 0.1807 0.060 Uiso 1 1 calc R .
C25 C 0.3894(6) 0.2206(3) 0.1672(2) 0.0609(17) Uani 1 1 d . .
H25A H 0.3408 0.2407 0.1854 0.073 Uiso 1 1 calc R .
C26 C 0.4916(7) 0.2508(3) 0.1543(3) 0.074(2) Uani 1 1 d . .
H26A H 0.5097 0.2931 0.1624 0.089 Uiso 1 1 calc R .
C27 C 0.5675(7) 0.2186(3) 0.1293(2) 0.0666(18) Uani 1 1 d . .
H27A H 0.6380 0.2388 0.1217 0.080 Uiso 1 1 calc R .
C28 C 0.5409(5) 0.1578(3) 0.11570(19) 0.0492(13) Uani 1 1 d . .
H28A H 0.5920 0.1375 0.0983 0.059 Uiso 1 1 calc R .
C29 C 0.4381(4) 0.1260(2) 0.12763(14) 0.0355(9) Uani 1 1 d . .
C30 C 0.3599(5) 0.1582(2) 0.15205(15) 0.0415(11) Uani 1 1 d . .
C31 C 0.4933(4) 0.0289(2) 0.08707(13) 0.0295(8) Uani 1 1 d . .
C32 C 0.5872(4) -0.0086(2) 0.09834(13) 0.0311(9) Uani 1 1 d . .
C33 C 0.6636(4) -0.0369(3) 0.07080(15) 0.0415(11) Uani 1 1 d . .
H33A H 0.7265 -0.0635 0.0787 0.050 Uiso 1 1 calc R .
C34 C 0.6462(5) -0.0257(3) 0.03335(17) 0.0529(14) Uani 1 1 d . .
H34A H 0.6980 -0.0446 0.0156 0.063 Uiso 1 1 calc R .
C35 C 0.5350(7) 0.0255(4) -0.01895(16) 0.0636(18) Uani 1 1 d . .
H35A H 0.5886 0.0088 -0.0369 0.076 Uiso 1 1 calc R .
C36 C 0.4418(8) 0.0610(4) -0.03160(19) 0.074(2) Uani 1 1 d . .
H36A H 0.4293 0.0667 -0.0579 0.088 Uiso 1 1 calc R .
C37 C 0.3647(7) 0.0889(4) -0.00507(18) 0.0671(18) Uani 1 1 d . .
H37A H 0.3014 0.1145 -0.0137 0.080 Uiso 1 1 calc R .
C38 C 0.3801(5) 0.0793(3) 0.03404(15) 0.0452(12) Uani 1 1 d . .
H38A H 0.3282 0.0988 0.0516 0.054 Uiso 1 1 calc R .
C39 C 0.4744(5) 0.0401(2) 0.04708(14) 0.0377(10) Uani 1 1 d . .
C40 C 0.5548(5) 0.0125(3) 0.02036(15) 0.0459(12) Uani 1 1 d . .
S3 S 0.25732(9) -0.04570(5) 0.11377(3) 0.0320(2) Uani 1 1 d . .
O7 O 0.1565(3) -0.03445(19) 0.08861(11) 0.0476(9) Uani 1 1 d . .
O8 O 0.2290(3) -0.07646(17) 0.14973(11) 0.0435(8) Uani 1 1 d . .
O9 O 0.3536(3) -0.08012(16) 0.09539(11) 0.0434(8) Uani 1 1 d . .
S4 S 0.62278(9) -0.02521(5) 0.14690(3) 0.0299(2) Uani 1 1 d . .
O10 O 0.7241(5) -0.0705(4) 0.14491(19) 0.0386(15) Uani 0.50 1 d P 1
O11 O 0.5223(5) -0.0564(3) 0.16322(18) 0.0348(14) Uani 0.50 1 d P 1
O12 O 0.6508(8) 0.0370(3) 0.1605(2) 0.051(2) Uani 0.50 1 d P 1
O13 O 0.7452(8) -0.0054(5) 0.1523(3) 0.060(2) Uani 0.50 1 d P 2
O14 O 0.6097(8) -0.0936(4) 0.1512(3) 0.059(2) Uani 0.50 1 d P 2
O15 O 0.5418(9) 0.0125(5) 0.1729(2) 0.069(3) Uani 0.50 1 d P 2
C41 C 0.3171(4) -0.3232(2) 0.07152(11) 0.0275(8) Uani 1 1 d . .
C42 C 0.2311(4) -0.2783(2) 0.07838(12) 0.0292(8) Uani 1 1 d . .
C43 C 0.1763(4) -0.2438(3) 0.04849(15) 0.0407(10) Uani 1 1 d . .
H43A H 0.1203 -0.2115 0.0540 0.049 Uiso 1 1 calc R .
C44 C 0.2048(5) -0.2576(3) 0.01128(14) 0.0462(12) Uani 1 1 d . .
H44A H 0.1654 -0.2361 -0.0086 0.055 Uiso 1 1 calc R .
C45 C 0.3248(5) -0.3191(3) -0.03616(13) 0.0470(13) Uani 1 1 d . .
H45A H 0.2851 -0.2983 -0.0563 0.056 Uiso 1 1 calc R .
C46 C 0.4075(5) -0.3610(3) -0.04393(14) 0.0449(12) Uani 1 1 d . .
H46A H 0.4295 -0.3684 -0.0694 0.054 Uiso 1 1 calc R .
C47 C 0.4651(5) -0.3960(3) -0.01398(16) 0.0533(14) Uani 1 1 d . .
H47A H 0.5237 -0.4266 -0.0200 0.064 Uiso 1 1 calc R .
C48 C 0.4359(5) -0.3853(3) 0.02348(14) 0.0418(11) Uani 1 1 d . .
H48A H 0.4728 -0.4092 0.0430 0.050 Uiso 1 1 calc R .
C49 C 0.3484(4) -0.3371(2) 0.03269(12) 0.0319(9) Uani 1 1 d . .
C50 C 0.2924(4) -0.3037(2) 0.00285(13) 0.0371(10) Uani 1 1 d . .
C51 C 0.3833(4) -0.3595(2) 0.10192(11) 0.0289(8) Uani 1 1 d . .
C52 C 0.4883(4) -0.3381(2) 0.11672(12) 0.0352(9) Uani 1 1 d . .
C53 C 0.5532(5) -0.3780(3) 0.14218(15) 0.0512(14) Uani 1 1 d . .
H53A H 0.6247 -0.3624 0.1523 0.061 Uiso 1 1 calc R .
C54 C 0.5155(7) -0.4379(3) 0.15238(16) 0.0604(17) Uani 1 1 d . .
H54A H 0.5616 -0.4635 0.1688 0.072 Uiso 1 1 calc R .
C55 C 0.3611(9) -0.5232(3) 0.15091(19) 0.071(2) Uani 1 1 d . .
H55A H 0.4047 -0.5484 0.1683 0.085 Uiso 1 1 calc R .
C56 C 0.2592(10) -0.5445(3) 0.1385(2) 0.084(3) Uani 1 1 d . .
H56A H 0.2320 -0.5855 0.1462 0.100 Uiso 1 1 calc R .
C57 C 0.1872(7) -0.5051(3) 0.11282(18) 0.0635(18) Uani 1 1 d . .
H57A H 0.1127 -0.5199 0.1049 0.076 Uiso 1 1 calc R .
C58 C 0.2287(5) -0.4469(3) 0.10049(15) 0.0463(12) Uani 1 1 d . .
H58A H 0.1836 -0.4221 0.0834 0.056 Uiso 1 1 calc R .
C59 C 0.3405(5) -0.4232(2) 0.11340(13) 0.0370(10) Uani 1 1 d . .
C60 C 0.4068(6) -0.4620(3) 0.13838(15) 0.0484(13) Uani 1 1 d . .
S5 S 0.18677(9) -0.25940(5) 0.12602(3) 0.0308(2) Uani 1 1 d . .
O16 O 0.2889(3) -0.23479(16) 0.14582(9) 0.0343(6) Uani 1 1 d . .
O17 O 0.1496(3) -0.32134(18) 0.14259(11) 0.0445(8) Uani 1 1 d . .
O18 O 0.0913(3) -0.2118(2) 0.12277(11) 0.0470(9) Uani 1 1 d . .
S6 S 0.55843(9) -0.26276(7) 0.10671(3) 0.0377(3) Uani 1 1 d . .
O19 O 0.5688(3) -0.2311(2) 0.14431(11) 0.0505(10) Uani 1 1 d . .
O20 O 0.6732(3) -0.2824(2) 0.09179(11) 0.0532(10) Uani 1 1 d . .
O21 O 0.4870(3) -0.2260(2) 0.08013(12) 0.0508(9) Uani 1 1 d . .
C61 C 0.1782(7) -0.3053(3) 0.3083(3) 0.0691(19) Uani 1 1 d . .
H61A H 0.2349 -0.2763 0.3180 0.083 Uiso 1 1 calc R .
C62 C 0.1565(7) -0.3622(5) 0.3271(2) 0.085(3) Uani 1 1 d . .
H62A H 0.1910 -0.3706 0.3510 0.102 Uiso 1 1 calc R .
C63 C 0.0775(6) -0.4098(4) 0.3089(3) 0.075(2) Uani 1 1 d . .
H63A H 0.0637 -0.4515 0.3189 0.090 Uiso 1 1 calc R .
C64 C 0.0251(6) -0.3872(4) 0.2755(2) 0.072(2) Uani 1 1 d . .
H64A H -0.0276 -0.4141 0.2621 0.086 Uiso 1 1 calc R .
C65 C 0.0483(8) -0.3292(4) 0.2625(2) 0.0727(19) Uani 1 1 d . .
H65A H 0.0083 -0.3144 0.2407 0.087 Uiso 1 1 calc R .
C66 C 0.4359(7) -0.3283(3) 0.24779(19) 0.0637(16) Uani 1 1 d . .
H66A H 0.4914 -0.2982 0.2570 0.076 Uiso 1 1 calc R .
C67 C 0.4122(6) -0.3863(4) 0.26630(18) 0.0586(16) Uani 1 1 d . .
H67A H 0.4525 -0.3960 0.2890 0.070 Uiso 1 1 calc R .
C68 C 0.3340(6) -0.4283(3) 0.25273(18) 0.0585(15) Uani 1 1 d . .
H68A H 0.3211 -0.4677 0.2656 0.070 Uiso 1 1 calc R .
C69 C 0.2723(6) -0.4150(4) 0.22032(18) 0.0616(16) Uani 1 1 d . .
H69A H 0.2164 -0.4446 0.2109 0.074 Uiso 1 1 calc R .
C70 C 0.2923(5) -0.3595(3) 0.20223(13) 0.0473(13) Uani 1 1 d . .
H70A H 0.2485 -0.3502 0.1801 0.057 Uiso 1 1 calc R .
K1 K 0.41569(17) -0.14916(9) 0.15067(6) 0.0779(5) Uani 1 1 d . .
O22 O -0.1527(3) -0.22399(19) 0.13552(10) 0.0436(8) Uani 1 1 d . .
K2 K 0.07283(17) -0.13251(10) 0.17579(5) 0.0781(5) Uani 1 1 d . .
K3 K 0.72874(17) -0.17073(10) 0.17710(6) 0.0791(5) Uani 1 1 d . .
O23 O -0.3697(4) -0.1709(3) 0.23715(14) 0.0697(13) Uani 1 1 d . .
O24 O -0.0416(4) -0.0608(3) 0.13746(14) 0.0816(17) Uani 1 1 d . .
O25 O 0.5131(18) 0.4352(7) 0.0353(5) 0.287(11) Uani 1 1 d . .
O26 O 0.6063(18) 0.2378(10) -0.0038(7) 0.373(15) Uani 1 1 d . .
N1 N 0.1243(6) -0.2913(3) 0.2786(2) 0.0758(18) Uani 1 1 d . .
H1A H 0.1384 -0.2539 0.2680 0.091 Uiso 1 1 calc R .
N2 N 0.3700(8) -0.3178(3) 0.2139(2) 0.088(2) Uani 1 1 d . .
H2A H 0.3820 -0.2827 0.2007 0.106 Uiso 1 1 calc R .
N3 N 0.8703(6) -0.3827(4) -0.02076(18) 0.078(2) Uani 1 1 d . .
H3A H 0.8774 -0.3822 -0.0455 0.094 Uiso 1 1 calc R .
C71 C 0.7873(8) -0.4201(5) -0.0050(3) 0.096(3) Uani 1 1 d . .
H71A H 0.7409 -0.4467 -0.0208 0.115 Uiso 1 1 calc R .
C72 C 0.7684(7) -0.4206(4) 0.0325(3) 0.083(2) Uani 1 1 d . .
H72A H 0.7070 -0.4458 0.0428 0.100 Uiso 1 1 calc R .
C73 C 0.8382(8) -0.3846(4) 0.0557(2) 0.0696(19) Uani 1 1 d . .
H73A H 0.8267 -0.3849 0.0823 0.083 Uiso 1 1 calc R .
C74 C 0.9266(7) -0.3474(3) 0.0395(2) 0.0640(17) Uani 1 1 d . .
H74A H 0.9768 -0.3225 0.0551 0.077 Uiso 1 1 calc R .
C75 C 0.9413(7) -0.3469(4) -0.0002(2) 0.0705(19) Uani 1 1 d . .
H75A H 1.0004 -0.3216 -0.0117 0.085 Uiso 1 1 calc R .
N4 N 0.812(2) 0.1532(8) 0.0484(8) 0.270(12) Uani 1 1 d . .
C76 C 0.8873(18) 0.1215(7) 0.0606(5) 0.151(6) Uani 1 1 d . .
C77 C 1.005(3) 0.0851(12) 0.0653(7) 0.31(2) Uani 1 1 d . .
H77A H 1.0630 0.1140 0.0763 0.462 Uiso 1 1 calc R .
H77B H 1.0319 0.0703 0.0406 0.462 Uiso 1 1 calc R .
H77C H 0.9931 0.0481 0.0819 0.462 Uiso 1 1 calc R .

loop_
_atom_site_aniso_label
_atom_site_aniso_U_11
_atom_site_aniso_U_22
_atom_site_aniso_U_33
_atom_site_aniso_U_23
_atom_site_aniso_U_13
_atom_site_aniso_U_12
C1 0.026(2) 0.042(2) 0.030(2) -0.0061(17) 0.0021(17) 0.0073(18)
C2 0.028(2) 0.041(2) 0.035(2) -0.0046(19) 0.0032(17) 0.0039(18)
C3 0.038(3) 0.053(3) 0.049(3) -0.003(2) 0.006(2) -0.002(2)
C4 0.056(4) 0.049(3) 0.066(4) 0.000(3) 0.022(3) 0.004(3)
C5 0.100(6) 0.062(4) 0.038(3) 0.004(3) 0.015(4) 0.027(4)
C6 0.104(6) 0.072(4) 0.038(3) -0.003(3) 0.004(4) 0.038(4)
C7 0.071(4) 0.077(4) 0.048(3) -0.019(3) -0.016(3) 0.034(4)
C8 0.054(3) 0.068(3) 0.034(2) -0.017(2) -0.008(2) 0.027(3)
C9 0.041(3) 0.046(2) 0.035(2) -0.009(2) 0.0054(19) 0.017(2)
C10 0.066(4) 0.048(3) 0.037(3) 0.001(2) 0.015(3) 0.018(3)
C11 0.0241(19) 0.034(2) 0.034(2) -0.0050(17) -0.0064(17) 0.0057(16)
C12 0.0261(19) 0.0289(18) 0.037(2) -0.0046(16) -0.0056(17) 0.0039(16)
C13 0.032(2) 0.049(3) 0.042(2) -0.002(2) -0.002(2) -0.005(2)
C14 0.042(3) 0.043(3) 0.064(3) 0.003(2) -0.013(3) -0.015(2)
C15 0.069(4) 0.046(3) 0.090(5) -0.016(3) -0.044(4) 0.000(3)
C16 0.069(4) 0.056(4) 0.116(6) -0.050(4) -0.043(5) 0.029(4)
C17 0.062(4) 0.085(5) 0.078(5) -0.050(4) -0.029(4) 0.035(4)
C18 0.047(3) 0.060(3) 0.049(3) -0.019(3) -0.009(2) 0.019(3)
C19 0.035(2) 0.040(2) 0.049(3) -0.019(2) -0.016(2) 0.009(2)
C20 0.045(3) 0.040(2) 0.067(4) -0.018(2) -0.029(3) 0.006(2)
S1 0.0264(5) 0.0505(6) 0.0390(6) -0.0080(5) -0.0038(4) 0.0024(5)
O1 0.046(2) 0.0460(19) 0.045(2) 0.0015(16) -0.0127(16) -0.0026(17)
O2 0.040(2) 0.092(3) 0.055(2) -0.018(2) -0.0019(18) 0.027(2)
O3 0.0382(19) 0.054(2) 0.0451(19) -0.0127(17) -0.0019(15) -0.0099(16)
S2 0.0271(5) 0.0349(5) 0.0300(5) -0.0029(4) 0.0022(4) 0.0077(4)
O4 0.0257(15) 0.056(2) 0.0385(17) -0.0090(16) 0.0059(13) 0.0038(15)
O5 0.049(2) 0.0448(18) 0.0346(17) 0.0029(14) -0.0046(15) 0.0185(16)
O6 0.0302(16) 0.0332(15) 0.0392(16) -0.0049(13) 0.0006(13) 0.0027(13)
C21 0.0273(19) 0.0251(17) 0.032(2) 0.0031(16) -0.0036(16) 0.0012(15)
C22 0.0250(19) 0.0263(18) 0.035(2) 0.0020(16) 0.0033(16) 0.0001(15)
C23 0.034(2) 0.045(2) 0.048(3) 0.003(2) 0.011(2) 0.006(2)
C24 0.046(3) 0.045(3) 0.058(3) -0.013(2) 0.007(3) 0.010(2)
C25 0.066(4) 0.037(3) 0.079(4) -0.016(3) -0.016(3) 0.010(3)
C26 0.079(5) 0.035(3) 0.108(6) -0.015(3) -0.032(4) -0.005(3)
C27 0.063(4) 0.039(3) 0.099(5) 0.006(3) -0.016(4) -0.016(3)
C28 0.036(2) 0.036(2) 0.075(4) 0.007(3) -0.002(3) -0.006(2)
C29 0.037(2) 0.0269(19) 0.042(2) -0.0001(18) -0.008(2) 0.0018(17)
C30 0.043(3) 0.033(2) 0.049(3) -0.004(2) -0.007(2) 0.006(2)
C31 0.0212(18) 0.033(2) 0.035(2) 0.0032(17) 0.0021(16) 0.0008(16)
C32 0.0223(19) 0.032(2) 0.039(2) 0.0026(17) 0.0002(16) 0.0026(16)
C33 0.027(2) 0.051(3) 0.046(3) 0.002(2) 0.010(2) 0.013(2)
C34 0.045(3) 0.060(3) 0.053(3) 0.006(3) 0.019(3) 0.015(3)
C35 0.079(4) 0.080(4) 0.031(3) 0.011(3) 0.016(3) 0.027(4)
C36 0.100(6) 0.078(4) 0.043(3) 0.017(3) 0.012(4) 0.023(4)
C37 0.077(4) 0.077(4) 0.047(3) 0.019(3) -0.002(3) 0.028(4)
C38 0.049(3) 0.047(3) 0.040(3) 0.006(2) 0.006(2) 0.013(2)
C39 0.041(3) 0.036(2) 0.037(2) 0.0067(18) 0.0069(19) 0.0033(19)
C40 0.053(3) 0.049(3) 0.036(2) 0.006(2) 0.011(2) 0.008(2)
S3 0.0232(5) 0.0309(5) 0.0420(6) 0.0014(4) -0.0001(4) -0.0022(4)
O7 0.0407(19) 0.050(2) 0.052(2) 0.0042(17) -0.0132(17) 0.0000(16)
O8 0.0367(18) 0.0425(18) 0.051(2) 0.0093(15) -0.0025(15) -0.0063(15)
O9 0.0395(18) 0.0327(16) 0.058(2) -0.0090(15) 0.0063(16) 0.0052(14)
S4 0.0232(5) 0.0296(5) 0.0370(5) -0.0005(4) -0.0037(4) -0.0007(4)
O10 0.019(3) 0.062(4) 0.035(3) 0.013(3) 0.000(2) 0.008(3)
O11 0.026(3) 0.050(4) 0.029(3) 0.007(3) -0.002(2) -0.012(3)
O12 0.076(6) 0.034(3) 0.044(4) -0.004(3) -0.023(4) -0.019(4)
O13 0.037(4) 0.083(6) 0.061(5) -0.005(4) -0.008(4) 0.000(4)
O14 0.069(6) 0.047(4) 0.061(5) 0.013(4) -0.019(4) -0.011(4)
O15 0.076(6) 0.089(7) 0.043(4) -0.013(4) -0.002(4) 0.052(6)
C41 0.0224(18) 0.035(2) 0.0247(18) -0.0010(16) -0.0024(15) -0.0063(16)
C42 0.0208(18) 0.038(2) 0.0285(19) -0.0026(16) 0.0000(15) -0.0078(16)
C43 0.029(2) 0.047(3) 0.046(3) 0.009(2) -0.0073(19) -0.001(2)
C44 0.055(3) 0.050(3) 0.034(2) 0.011(2) -0.007(2) -0.004(2)
C45 0.058(3) 0.058(3) 0.025(2) 0.006(2) -0.006(2) -0.026(3)
C46 0.056(3) 0.053(3) 0.025(2) -0.008(2) 0.004(2) -0.022(3)
C47 0.045(3) 0.077(4) 0.038(3) -0.019(3) 0.007(2) -0.008(3)
C48 0.038(3) 0.056(3) 0.031(2) -0.011(2) -0.0021(19) 0.003(2)
C49 0.0262(19) 0.042(2) 0.028(2) -0.0053(18) -0.0018(16) -0.0080(18)
C50 0.041(2) 0.044(2) 0.027(2) 0.0008(18) -0.0026(18) -0.016(2)
C51 0.030(2) 0.036(2) 0.0213(18) -0.0043(15) 0.0017(15) -0.0007(17)
C52 0.029(2) 0.049(3) 0.028(2) -0.0094(19) -0.0006(16) 0.0098(19)
C53 0.043(3) 0.077(4) 0.033(2) -0.002(2) -0.012(2) 0.018(3)
C54 0.076(4) 0.070(4) 0.035(3) 0.010(3) -0.003(3) 0.030(3)
C55 0.123(7) 0.046(3) 0.044(3) 0.005(3) 0.004(4) 0.009(4)
C56 0.153(9) 0.047(3) 0.051(4) 0.004(3) 0.023(5) -0.030(5)
C57 0.093(5) 0.047(3) 0.050(3) -0.003(3) 0.012(3) -0.025(3)
C58 0.056(3) 0.048(3) 0.035(2) -0.008(2) 0.009(2) -0.020(2)
C59 0.045(3) 0.041(2) 0.0247(19) -0.0053(18) 0.0029(19) -0.002(2)
C60 0.071(4) 0.040(2) 0.035(2) 0.003(2) 0.002(2) 0.016(3)
S5 0.0225(5) 0.0356(5) 0.0343(5) -0.0040(4) 0.0047(4) -0.0042(4)
O16 0.0295(15) 0.0435(16) 0.0299(15) -0.0076(13) 0.0006(12) -0.0021(13)
O17 0.0418(19) 0.0448(18) 0.0468(19) -0.0032(15) 0.0139(16) -0.0161(15)
O18 0.0244(15) 0.062(2) 0.055(2) -0.0121(18) 0.0001(15) 0.0102(16)
S6 0.0202(5) 0.0569(7) 0.0359(6) -0.0139(5) 0.0010(4) -0.0072(5)
O19 0.0272(16) 0.074(3) 0.050(2) -0.0316(19) 0.0035(15) -0.0092(17)
O20 0.0244(16) 0.083(3) 0.052(2) -0.028(2) 0.0103(15) -0.0075(17)
O21 0.0382(19) 0.058(2) 0.056(2) 0.0097(18) -0.0092(17) -0.0192(17)
C61 0.066(4) 0.047(3) 0.094(6) -0.016(4) -0.002(4) 0.011(3)
C62 0.057(4) 0.140(8) 0.058(4) -0.010(5) -0.005(3) 0.030(5)
C63 0.049(4) 0.067(4) 0.108(6) 0.021(4) 0.042(4) 0.013(3)
C64 0.046(4) 0.084(5) 0.085(5) -0.017(4) -0.010(3) -0.006(3)
C65 0.074(5) 0.064(4) 0.080(5) -0.001(4) 0.003(4) 0.011(4)
C66 0.073(4) 0.061(4) 0.058(4) -0.009(3) 0.008(3) 0.006(3)
C67 0.053(3) 0.077(4) 0.046(3) 0.004(3) 0.005(3) 0.013(3)
C68 0.057(4) 0.071(4) 0.048(3) 0.013(3) 0.015(3) 0.006(3)
C69 0.055(4) 0.080(4) 0.050(3) -0.010(3) 0.007(3) -0.006(3)
C70 0.059(3) 0.059(3) 0.024(2) -0.007(2) -0.003(2) 0.019(3)
K1 0.0746(11) 0.0749(10) 0.0840(11) 0.0039(9) -0.0054(9) -0.0064(9)
O22 0.0296(16) 0.056(2) 0.0448(19) -0.0038(16) -0.0022(14) -0.0015(15)
K2 0.0714(10) 0.0865(11) 0.0766(10) 0.0045(9) 0.0023(9) -0.0051(9)
K3 0.0686(10) 0.0882(11) 0.0807(11) -0.0023(9) -0.0055(8) 0.0008(9)
O23 0.035(2) 0.107(4) 0.067(3) 0.001(3) 0.0005(19) -0.003(2)
O24 0.049(3) 0.133(5) 0.063(3) 0.038(3) 0.007(2) 0.026(3)
O25 0.42(3) 0.173(10) 0.266(17) -0.058(11) -0.191(18) 0.135(15)
O26 0.38(2) 0.33(2) 0.41(2) -0.22(2) -0.28(2) 0.18(2)
N1 0.070(4) 0.053(3) 0.105(5) 0.000(3) 0.015(4) 0.011(3)
N2 0.140(7) 0.054(3) 0.071(4) 0.011(3) 0.045(4) 0.028(4)
N3 0.053(3) 0.127(6) 0.055(3) -0.029(4) -0.007(3) 0.032(4)
C71 0.068(5) 0.119(7) 0.101(7) -0.066(6) -0.036(5) 0.031(5)
C72 0.050(4) 0.072(5) 0.128(8) -0.014(5) 0.014(5) -0.004(4)
C73 0.089(5) 0.072(4) 0.048(3) -0.002(3) 0.006(3) 0.019(4)
C74 0.066(4) 0.067(4) 0.059(4) -0.014(3) -0.014(3) -0.001(3)
C75 0.063(4) 0.083(5) 0.066(4) 0.013(4) 0.001(3) 0.020(4)
N4 0.29(2) 0.122(11) 0.40(3) -0.053(16) 0.00(2) 0.072(14)
C76 0.211(19) 0.098(8) 0.145(11) -0.024(8) -0.029(12) 0.050(10)
C77 0.43(5) 0.30(3) 0.19(2) -0.006(19) -0.10(2) 0.25(3)

loop_
_atom_type_symbol
_atom_type_description
_atom_type_scat_dispersion_real
_atom_type_scat_dispersion_imag
_atom_type_scat_source
C C 0.0033 0.0016 'International Tables Vol C Tables 4.2.6.8 and 6.1.1.4'
H H 0.0000 0.0000 'International Tables Vol C Tables 4.2.6.8 and 6.1.1.4'
K K 0.2009 0.2494 'International Tables Vol C Tables 4.2.6.8 and 6.1.1.4'
N N 0.0061 0.0033 'International Tables Vol C Tables 4.2.6.8 and 6.1.1.4'
O O 0.0106 0.0060 'International Tables Vol C Tables 4.2.6.8 and 6.1.1.4'
S S 0.1246 0.1234 'International Tables Vol C Tables 4.2.6.8 and 6.1.1.4'

loop_
_geom_angle_atom_site_label_1
_geom_angle_atom_site_label_2
_geom_angle_atom_site_label_3
_geom_angle
_geom_angle_site_symmetry_1
_geom_angle_site_symmetry_3
C2 C1 C9 118.5(5) . .
C2 C1 C11 123.5(4) . .
C9 C1 C11 117.8(4) . .
C3 C2 C1 121.1(5) . .
C3 C2 S1 114.1(4) . .
C1 C2 S1 124.7(4) . .
C4 C3 C2 121.6(6) . .
C4 C3 H3A 119.2 . .
C2 C3 H3A 119.2 . .
C3 C4 C10 120.7(6) . .
C3 C4 H4A 119.7 . .
C10 C4 H4A 119.7 . .
C6 C5 C10 122.6(7) . .
C6 C5 H5A 118.7 . .
C10 C5 H5A 118.7 . .
C5 C6 C7 120.2(6) . .
C5 C6 H6A 119.9 . .
C7 C6 H6A 119.9 . .
C8 C7 C6 120.7(7) . .
C8 C7 H7A 119.7 . .
C6 C7 H7A 119.7 . .
C7 C8 C9 119.6(7) . .
C7 C8 H8A 120.2 . .
C9 C8 H8A 120.2 . .
C8 C9 C1 121.6(5) . .
C8 C9 C10 119.3(5) . .
C1 C9 C10 119.1(5) . .
C4 C10 C5 123.4(6) . .
C4 C10 C9 119.0(5) . .
C5 C10 C9 117.6(6) . .
C12 C11 C19 118.0(4) . .
C12 C11 C1 124.1(4) . .
C19 C11 C1 117.9(4) . .
C11 C12 C13 121.9(4) . .
C11 C12 S2 120.2(3) . .
C13 C12 S2 117.8(4) . .
C14 C13 C12 120.1(5) . .
C14 C13 H13A 119.9 . .
C12 C13 H13A 119.9 . .
C13 C14 C20 120.2(5) . .
C13 C14 H14A 119.9 . .
C20 C14 H14A 119.9 . .
C16 C15 C20 120.3(7) . .
C16 C15 H15A 119.9 . .
C20 C15 H15A 119.9 . .
C15 C16 C17 120.4(6) . .
C15 C16 H16A 119.8 . .
C17 C16 H16A 119.8 . .
C18 C17 C16 120.9(7) . .
C18 C17 H17A 119.6 . .
C16 C17 H17A 119.6 . .
C17 C18 C19 120.4(7) . .
C17 C18 H18A 119.8 . .
C19 C18 H18A 119.8 . .
C20 C19 C18 118.7(5) . .
C20 C19 C11 119.7(5) . .
C18 C19 C11 121.5(5) . .
C19 C20 C14 119.9(5) . .
C19 C20 C15 119.2(6) . .
C14 C20 C15 120.8(6) . .
O2 S1 O1 114.7(3) . .
O2 S1 O3 112.2(2) . .
O1 S1 O3 110.6(2) . .
O2 S1 C2 104.0(2) . .
O1 S1 C2 109.2(2) . .
O3 S1 C2 105.5(2) . .
O2 S1 K2 146.40(19) . .
O1 S1 K2 59.18(16) . .
O3 S1 K2 53.20(15) . .
C2 S1 K2 109.11(16) . .
O2 S1 K3 80.38(18) . 1_455
O1 S1 K3 114.88(16) . 1_455
O3 S1 K3 34.78(16) . 1_455
C2 S1 K3 128.80(17) . 1_455
K2 S1 K3 74.60(6) . 1_455
S1 O1 K2 92.11(18) . .
S1 O3 K2 98.20(18) . .
S1 O3 K3 125.3(2) . 1_455
K2 O3 K3 108.53(16) . 1_455
O5 S2 O6 112.4(2) . .
O5 S2 O4 112.7(2) . .
O6 S2 O4 111.84(19) . .
O5 S2 C12 106.2(2) . .
O6 S2 C12 107.31(19) . .
O4 S2 C12 105.8(2) . .
O5 S2 K2 145.09(17) . .
O6 S2 K2 34.09(13) . .
O4 S2 K2 95.19(15) . .
C12 S2 K2 84.53(14) . .
O5 S2 K1 135.19(15) . .
O6 S2 K1 87.03(14) . .
O4 S2 K1 26.79(14) . .
C12 S2 K1 105.45(16) . .
K2 S2 K1 68.63(5) . .
S2 O4 K1 137.1(2) . .
S2 O6 K2 126.04(19) . .
C22 C21 C29 116.9(4) . .
C22 C21 C31 124.6(4) . .
C29 C21 C31 118.4(4) . .
C21 C22 C23 123.3(4) . .
C21 C22 S3 123.8(3) . .
C23 C22 S3 112.8(3) . .
C22 C23 C24 119.8(5) . .
C22 C23 H23A 120.1 . .
C24 C23 H23A 120.1 . .
C30 C24 C23 119.5(5) . .
C30 C24 H24A 120.3 . .
C23 C24 H24A 120.3 . .
C26 C25 C30 118.4(6) . .
C26 C25 H25A 120.8 . .
C30 C25 H25A 120.8 . .
C25 C26 C27 120.3(6) . .
C25 C26 H26A 119.8 . .
C27 C26 H26A 119.8 . .
C28 C27 C26 121.1(6) . .
C28 C27 H27A 119.4 . .
C26 C27 H27A 119.4 . .
C27 C28 C29 120.4(6) . .
C27 C28 H28A 119.8 . .
C29 C28 H28A 119.8 . .
C30 C29 C28 119.1(5) . .
C30 C29 C21 119.9(4) . .
C28 C29 C21 121.0(5) . .
C24 C30 C29 120.6(4) . .
C24 C30 C25 118.8(5) . .
C29 C30 C25 120.4(5) . .
C32 C31 C39 119.2(4) . .
C32 C31 C21 123.4(4) . .
C39 C31 C21 117.5(4) . .
C31 C32 C33 120.4(4) . .
C31 C32 S4 123.9(4) . .
C33 C32 S4 115.6(3) . .
C34 C33 C32 120.2(5) . .
C34 C33 H33A 119.9 . .
C32 C33 H33A 119.9 . .
C33 C34 C40 122.0(5) . .
C33 C34 H34A 119.0 . .
C40 C34 H34A 119.0 . .
C36 C35 C40 122.7(6) . .
C36 C35 H35A 118.6 . .
C40 C35 H35A 118.6 . .
C35 C36 C37 119.3(6) . .
C35 C36 H36A 120.4 . .
C37 C36 H36A 120.4 . .
C38 C37 C36 121.1(6) . .
C38 C37 H37A 119.4 . .
C36 C37 H37A 119.4 . .
C37 C38 C39 119.5(5) . .
C37 C38 H38A 120.3 . .
C39 C38 H38A 120.2 . .
C38 C39 C40 119.8(5) . .
C38 C39 C31 121.3(4) . .
C40 C39 C31 118.8(4) . .
C34 C40 C35 123.1(5) . .
C34 C40 C39 119.4(5) . .
C35 C40 C39 117.5(5) . .
O8 S3 O9 109.8(2) . .
O8 S3 O7 115.0(2) . .
O9 S3 O7 113.3(2) . .
O8 S3 C22 103.8(2) . .
O9 S3 C22 108.7(2) . .
O7 S3 C22 105.5(2) . .
O8 S3 K1 57.21(16) . .
O9 S3 K1 53.82(16) . .
O7 S3 K1 145.14(16) . .
C22 S3 K1 109.37(15) . .
O8 S3 K2 26.38(15) . .
O9 S3 K2 118.28(15) . .
O7 S3 K2 89.42(17) . .
C22 S3 K2 119.42(15) . .
K1 S3 K2 74.48(5) . .
S3 O8 K2 137.4(2) . .
S3 O8 K1 94.78(19) . .
K2 O8 K1 109.38(15) . .
S3 O9 K1 98.3(2) . .
O12 S4 O14 153.0(5) . .
O12 S4 O11 117.1(5) . .
O14 S4 O11 55.2(5) . .
O12 S4 O13 59.0(5) . .
O14 S4 O13 111.3(6) . .
O11 S4 O13 146.4(5) . .
O12 S4 O10 114.6(5) . .
O14 S4 O10 57.5(5) . .
O11 S4 O10 110.7(4) . .
O13 S4 O10 56.3(5) . .
O12 S4 O15 57.5(6) . .
O14 S4 O15 112.5(6) . .
O11 S4 O15 60.3(5) . .
O13 S4 O15 110.8(6) . .
O10 S4 O15 145.4(4) . .
O12 S4 C32 101.6(3) . .
O14 S4 C32 105.5(4) . .
O11 S4 C32 106.8(3) . .
O13 S4 C32 106.5(4) . .
O10 S4 C32 104.5(3) . .
O15 S4 C32 110.0(4) . .
O12 S4 K3 128.3(3) . .
O14 S4 K3 29.7(4) . .
O11 S4 K3 76.1(3) . .
O13 S4 K3 82.6(4) . .
O10 S4 K3 35.4(3) . .
O15 S4 K3 118.7(4) . .
C32 S4 K3 123.13(15) . .
O12 S4 K1 144.3(4) . .
O14 S4 K1 36.7(4) . .
O11 S4 K1 27.7(3) . .
O13 S4 K1 147.6(4) . .
O10 S4 K1 93.5(3) . .
O15 S4 K1 86.8(5) . .
C32 S4 K1 91.41(15) . .
K3 S4 K1 65.00(5) . .
S4 O10 K3 123.2(4) . .
S4 O11 K1 135.6(4) . .
S4 O11 K3 79.5(3) . .
K1 O11 K3 79.1(2) . .
S4 O14 K3 132.2(5) . .
S4 O14 K1 123.3(5) . .
K3 O14 K1 101.8(3) . .
C42 C41 C49 118.6(4) . .
C42 C41 C51 124.6(4) . .
C49 C41 C51 116.8(4) . .
C41 C42 C43 121.6(4) . .
C41 C42 S5 120.9(3) . .
C43 C42 S5 117.5(4) . .
C44 C43 C42 119.9(5) . .
C44 C43 H43A 120.1 . .
C42 C43 H43A 120.1 . .
C43 C44 C50 120.4(5) . .
C43 C44 H44A 119.8 . .
C50 C44 H44A 119.8 . .
C46 C45 C50 121.6(5) . .
C46 C45 H45A 119.2 . .
C50 C45 H45A 119.2 . .
C45 C46 C47 120.5(5) . .
C45 C46 H46A 119.7 . .
C47 C46 H46A 119.7 . .
C48 C47 C46 120.8(6) . .
C48 C47 H47A 119.6 . .
C46 C47 H47A 119.6 . .
C47 C48 C49 119.4(5) . .
C47 C48 H48A 120.3 . .
C49 C48 H48A 120.3 . .
C50 C49 C41 119.9(4) . .
C50 C49 C48 118.8(4) . .
C41 C49 C48 121.3(4) . .
C44 C50 C49 119.6(4) . .
C44 C50 C45 121.7(5) . .
C49 C50 C45 118.7(5) . .
C52 C51 C59 118.3(4) . .
C52 C51 C41 122.8(4) . .
C59 C51 C41 118.6(4) . .
C51 C52 C53 120.1(5) . .
C51 C52 S6 126.4(4) . .
C53 C52 S6 113.5(4) . .
C54 C53 C52 122.1(6) . .
C54 C53 H53A 119.0 . .
C52 C53 H53A 119.0 . .
C53 C54 C60 120.2(5) . .
C53 C54 H54A 119.9 . .
C60 C54 H54A 119.9 . .
C56 C55 C60 120.7(7) . .
C56 C55 H55A 119.6 . .
C60 C55 H55A 119.6 . .
C55 C56 C57 120.8(6) . .
C55 C56 H56A 119.6 . .
C57 C56 H56A 119.6 . .
C58 C57 C56 119.6(7) . .
C58 C57 H57A 120.2 . .
C56 C57 H57A 120.2 . .
C57 C58 C59 120.4(6) . .
C57 C58 H58A 119.8 . .
C59 C58 H58A 119.8 . .
C60 C59 C58 118.4(5) . .
C60 C59 C51 120.5(5) . .
C58 C59 C51 121.0(5) . .
C59 C60 C54 118.8(5) . .
C59 C60 C55 120.0(6) . .
C54 C60 C55 121.2(6) . .
O16 S5 O17 110.2(2) . .
O16 S5 O18 113.2(2) . .
O17 S5 O18 113.8(2) . .
O16 S5 C42 107.55(18) . .
O17 S5 C42 105.2(2) . .
O18 S5 C42 106.3(2) . .
O16 S5 K2 77.67(13) . .
O17 S5 K2 110.95(15) . .
O18 S5 K2 40.89(15) . .
C42 S5 K2 138.99(16) . .
O16 S5 K1 21.93(14) . .
O17 S5 K1 132.09(17) . .
O18 S5 K1 97.40(16) . .
C42 S5 K1 99.31(14) . .
K2 S5 K1 70.13(5) . .
S5 O16 K1 144.4(2) . .
S5 O16 K2 77.83(14) . .
K1 O16 K2 87.16(11) . .
S5 O18 K2 116.4(2) . .
O21 S6 O20 114.3(3) . .
O21 S6 O19 112.8(3) . .
O20 S6 O19 111.9(2) . .
O21 S6 C52 109.5(2) . .
O20 S6 C52 103.1(2) . .
O19 S6 C52 104.2(2) . .
O21 S6 K1 69.46(19) . .
O20 S6 K1 144.77(17) . .
O19 S6 K1 45.11(17) . .
C52 S6 K1 108.30(15) . .
O21 S6 K3 117.18(17) . .
O20 S6 K3 85.18(15) . .
O19 S6 K3 29.18(14) . .
C52 S6 K3 123.64(15) . .
K1 S6 K3 64.36(5) . .
S6 O19 K1 109.4(2) . .
S6 O19 K3 133.9(2) . .
K1 O19 K3 97.47(15) . .
S6 O21 K1 84.11(19) . .
N1 C61 C62 121.1(8) . .
N1 C61 H61A 119.5 . .
C62 C61 H61A 119.5 . .
C61 C62 C63 118.1(7) . .
C61 C62 H62A 120.9 . .
C63 C62 H62A 121.0 . .
C64 C63 C62 113.6(7) . .
C64 C63 H63A 123.2 . .
C62 C63 H63A 123.2 . .
C65 C64 C63 120.9(8) . .
C65 C64 H64A 119.6 . .
C63 C64 H64A 119.6 . .
N1 C65 C64 122.4(8) . .
N1 C65 H65A 118.8 . .
C64 C65 H65A 118.8 . .
C67 C66 N2 114.9(7) . .
C67 C66 H66A 122.5 . .
N2 C66 H66A 122.5 . .
C68 C67 C66 121.6(7) . .
C68 C67 H67A 119.2 . .
C66 C67 H67A 119.2 . .
C67 C68 C69 120.6(6) . .
C67 C68 H68A 119.7 . .
C69 C68 H68A 119.7 . .
C70 C69 C68 119.1(7) . .
C70 C69 H69A 120.5 . .
C68 C69 H69A 120.5 . .
N2 C70 C69 122.4(6) . .
N2 C70 H70A 118.8 . .
C69 C70 H70A 118.8 . .
O16 K1 O11 170.4(2) . .
O16 K1 O4 87.69(13) . .
O11 K1 O4 85.04(19) . .
O16 K1 O19 84.53(13) . .
O11 K1 O19 102.7(2) . .
O4 K1 O19 98.86(14) . .
O16 K1 O14 156.4(3) . .
O11 K1 O14 31.8(3) . .
O4 K1 O14 97.3(2) . .
O19 K1 O14 71.9(2) . .
O16 K1 O9 101.82(13) . .
O11 K1 O9 79.85(18) . .
O4 K1 O9 138.96(14) . .
O19 K1 O9 121.58(15) . .
O14 K1 O9 89.5(2) . .
O16 K1 O8 86.14(13) . .
O11 K1 O8 87.2(2) . .
O4 K1 O8 86.06(13) . .
O19 K1 O8 169.26(14) . .
O14 K1 O8 117.2(2) . .
O9 K1 O8 55.46(12) . .
O16 K1 O21 72.81(11) . .
O11 K1 O21 116.58(19) . .
O4 K1 O21 144.79(14) . .
O19 K1 O21 51.34(12) . .
O14 K1 O21 90.6(2) . .
O9 K1 O21 74.98(12) . .
O8 K1 O21 120.43(13) . .
O16 K1 S3 97.93(11) . .
O11 K1 S3 79.08(17) . .
O4 K1 S3 111.78(11) . .
O19 K1 S3 149.31(12) . .
O14 K1 S3 101.5(2) . .
O9 K1 S3 27.88(8) . .
O8 K1 S3 28.01(9) . .
O21 K1 S3 99.97(10) . .
O16 K1 S6 73.70(9) . .
O11 K1 S6 115.44(19) . .
O4 K1 S6 120.42(11) . .
O19 K1 S6 25.49(9) . .
O14 K1 S6 84.0(2) . .
O9 K1 S6 100.49(10) . .
O8 K1 S6 145.05(11) . .
O21 K1 S6 26.43(8) . .
S3 K1 S6 126.36(7) . .
O16 K1 S4 172.68(11) . .
O11 K1 S4 16.71(17) . .
O4 K1 S4 99.00(10) . .
O19 K1 S4 91.47(11) . .
O14 K1 S4 20.1(2) . .
O9 K1 S4 75.07(10) . .
O8 K1 S4 97.21(10) . .
O21 K1 S4 99.91(9) . .
S3 K1 S4 82.40(5) . .
S6 K1 S4 100.17(6) . .
O16 K1 S5 13.66(9) . .
O11 K1 S5 163.61(19) . .
O4 K1 S5 96.87(10) . .
O19 K1 S5 93.09(10) . .
O14 K1 S5 160.7(2) . .
O9 K1 S5 88.27(10) . .
O8 K1 S5 76.77(9) . .
O21 K1 S5 70.35(8) . .
S3 K1 S5 85.13(5) . .
S6 K1 S5 77.65(5) . .
S4 K1 S5 162.60(7) . .
O8 K2 O24 83.25(17) . .
O8 K2 O6 96.69(14) . .
O24 K2 O6 164.8(2) . .
O8 K2 O3 157.37(16) . .
O24 K2 O3 90.44(16) . .
O6 K2 O3 83.83(14) . .
O8 K2 O18 88.15(15) . .
O24 K2 O18 91.78(19) . .
O6 K2 O18 103.38(14) . .
O3 K2 O18 113.83(14) . .
O8 K2 O1 100.75(15) . .
O24 K2 O1 79.07(18) . .
O6 K2 O1 86.06(12) . .
O3 K2 O1 56.65(13) . .
O18 K2 O1 166.29(14) . .
O8 K2 S1 129.11(13) . .
O24 K2 S1 88.55(14) . .
O6 K2 S1 79.69(9) . .
O3 K2 S1 28.60(9) . .
O18 K2 S1 142.42(12) . .
O1 K2 S1 28.72(9) . .
O8 K2 O16 68.58(12) . .
O24 K2 O16 127.04(16) . .
O6 K2 O16 66.07(10) . .
O3 K2 O16 130.58(13) . .
O18 K2 O16 45.54(10) . .
O1 K2 O16 147.76(12) . .
S1 K2 O16 143.94(9) . .
O8 K2 S5 83.70(11) . .
O24 K2 S5 113.21(17) . .
O6 K2 S5 81.79(9) . .
O3 K2 S5 118.62(11) . .
O18 K2 S5 22.71(9) . .
O1 K2 S5 167.49(11) . .
S1 K2 S5 143.81(7) . .
O16 K2 S5 24.50(6) . .
O8 K2 S2 79.06(11) . .
O24 K2 S2 149.90(19) . .
O6 K2 S2 19.87(8) . .
O3 K2 S2 96.61(11) . .
O18 K2 S2 111.63(11) . .
O1 K2 S2 80.54(9) . .
S1 K2 S2 84.05(5) . .
O16 K2 S2 67.73(7) . .
S5 K2 S2 88.92(5) . .
O8 K2 S3 16.23(10) . .
O24 K2 S3 69.96(13) . .
O6 K2 S3 112.00(10) . .
O3 K2 S3 157.06(12) . .
O18 K2 S3 79.67(11) . .
O1 K2 S3 106.27(11) . .
S1 K2 S3 134.67(7) . .
O16 K2 S3 72.25(7) . .
S5 K2 S3 81.23(5) . .
S2 K2 S3 95.06(5) . .
O8 K2 K3 148.99(12) . 1_455
O24 K2 K3 66.18(14) . 1_455
O6 K2 K3 114.15(10) . 1_455
O3 K2 K3 35.78(9) . 1_455
O18 K2 K3 87.76(10) . 1_455
O1 K2 K3 79.23(10) . 1_455
S1 K2 K3 58.24(5) . 1_455
O16 K2 K3 125.93(8) . 1_455
S5 K2 K3 103.04(6) . 1_455
S2 K2 K3 130.63(6) . 1_455
S3 K2 K3 133.80(6) . 1_455
O22 K3 O14 115.6(3) 1_655 .
O22 K3 O10 97.4(2) 1_655 .
O14 K3 O10 35.1(3) . .
O22 K3 O23 147.69(19) 1_655 1_655
O14 K3 O23 94.4(3) . 1_655
O10 K3 O23 114.5(2) . 1_655
O22 K3 O3 88.30(14) 1_655 1_655
O14 K3 O3 126.5(2) . 1_655
O10 K3 O3 98.8(2) . 1_655
O23 K3 O3 82.45(15) 1_655 1_655
O22 K3 O19 83.77(13) 1_655 .
O14 K3 O19 74.5(2) . .
O10 K3 O19 101.6(2) . .
O23 K3 O19 93.86(16) 1_655 .
O3 K3 O19 158.83(17) 1_655 .
O22 K3 O11 131.28(16) 1_655 .
O14 K3 O11 15.8(3) . .
O10 K3 O11 45.47(18) . .
O23 K3 O11 78.67(17) 1_655 .
O3 K3 O11 122.11(16) 1_655 .
O19 K3 O11 77.06(16) . .
O22 K3 S4 115.84(12) 1_655 .
O14 K3 S4 18.1(2) . .
O10 K3 S4 21.37(15) . .
O23 K3 S4 96.43(15) 1_655 .
O3 K3 S4 108.80(11) 1_655 .
O19 K3 S4 92.31(12) . .
O11 K3 S4 24.38(10) . .
O22 K3 S1 105.74(11) 1_655 1_655
O14 K3 S1 108.9(2) . 1_655
O10 K3 S1 87.03(18) . 1_655
O23 K3 S1 72.86(13) 1_655 1_655
O3 K3 S1 19.90(9) 1_655 1_655
O19 K3 S1 166.37(12) . 1_655
O11 K3 S1 102.58(12) . 1_655
S4 K3 S1 92.20(5) . 1_655
O22 K3 S6 68.12(10) 1_655 .
O14 K3 S6 77.3(2) . .
O10 K3 S6 96.85(19) . .
O23 K3 S6 110.40(14) 1_655 .
O3 K3 S6 153.16(12) 1_655 .
O19 K3 S6 16.87(9) . .
O11 K3 S6 84.20(12) . .
S4 K3 S6 93.49(5) . .
S1 K3 S6 173.06(7) 1_655 .
O22 K3 K1 117.76(11) 1_655 .
O14 K3 K1 41.1(2) . .
O10 K3 K1 75.67(16) . .
O23 K3 K1 76.88(12) 1_655 .
O3 K3 K1 153.70(12) 1_655 .
O19 K3 K1 40.76(10) . .
O11 K3 K1 37.78(11) . .
S4 K3 K1 58.43(4) . .
S1 K3 K1 134.62(7) 1_655 .
S6 K3 K1 52.21(4) . .
O22 K3 K2 60.51(10) 1_655 1_655
O14 K3 K2 116.0(2) . 1_655
O10 K3 K2 80.95(16) . 1_655
O23 K3 K2 117.96(13) 1_655 1_655
O3 K3 K2 35.69(10) 1_655 1_655
O19 K3 K2 144.09(11) . 1_655
O11 K3 K2 122.83(12) . 1_655
S4 K3 K2 99.65(6) . 1_655
S1 K3 K2 47.16(4) 1_655 1_655
S6 K3 K2 127.66(6) . 1_655
K1 K3 K2 156.15(7) . 1_655
C61 N1 C65 123.6(7) . .
C61 N1 H1A 118.2 . .
C65 N1 H1A 118.2 . .
C70 N2 C66 121.3(6) . .
C70 N2 H2A 119.4 . .
C66 N2 H2A 119.4 . .
C75 N3 C71 122.0(7) . .
C75 N3 H3A 119.0 . .
C71 N3 H3A 119.0 . .
C72 C71 N3 121.8(8) . .
C72 C71 H71A 119.1 . .
N3 C71 H71A 119.1 . .
C71 C72 C73 119.7(8) . .
C71 C72 H72A 120.1 . .
C73 C72 H72A 120.2 . .
C72 C73 C74 118.6(7) . .
C72 C73 H73A 120.7 . .
C74 C73 H73A 120.7 . .
C73 C74 C75 119.9(7) . .
C73 C74 H74A 120.1 . .
C75 C74 H74A 120.1 . .
N3 C75 C74 118.1(8) . .
N3 C75 H75A 121.0 . .
C74 C75 H75A 121.0 . .
N4 C76 C77 163(2) . .
C76 C77 H77A 109.5 . .
C76 C77 H77B 109.5 . .
H77A C77 H77B 109.5 . .
C76 C77 H77C 109.5 . .
H77A C77 H77C 109.5 . .
H77B C77 H77C 109.5 . .

loop_
_geom_bond_atom_site_label_1
_geom_bond_atom_site_label_2
_geom_bond_distance
_geom_bond_site_symmetry_2
C1 C2 1.395(6) .
C1 C9 1.436(7) .
C1 C11 1.510(7) .
C2 C3 1.389(7) .
C2 S1 1.789(5) .
C3 C4 1.353(9) .
C3 H3A 0.9400 .
C4 C10 1.411(10) .
C4 H4A 0.9400 .
C5 C6 1.321(12) .
C5 C10 1.426(8) .
C5 H5A 0.9400 .
C6 C7 1.423(12) .
C6 H6A 0.9400 .
C7 C8 1.380(9) .
C7 H7A 0.9400 .
C8 C9 1.419(8) .
C8 H8A 0.9400 .
C9 C10 1.438(8) .
C11 C12 1.387(6) .
C11 C19 1.436(6) .
C12 C13 1.401(7) .
C12 S2 1.784(4) .
C13 C14 1.351(8) .
C13 H13A 0.9400 .
C14 C20 1.433(9) .
C14 H14A 0.9400 .
C15 C16 1.344(12) .
C15 C20 1.446(8) .
C15 H15A 0.9400 .
C16 C17 1.381(13) .
C16 H16A 0.9400 .
C17 C18 1.378(9) .
C17 H17A 0.9400 .
C18 C19 1.408(8) .
C18 H18A 0.9400 .
C19 C20 1.385(9) .
S1 O2 1.448(4) .
S1 O1 1.454(4) .
S1 O3 1.462(4) .
S1 K2 3.024(2) .
S1 K3 3.506(2) 1_455
O1 K2 2.598(4) .
O3 K2 2.446(4) .
O3 K3 2.451(4) 1_455
S2 O5 1.444(3) .
S2 O6 1.461(3) .
S2 O4 1.473(3) .
S2 K2 3.475(2) .
S2 K1 3.611(2) .
O4 K1 2.390(4) .
O6 K2 2.409(4) .
C21 C22 1.364(6) .
C21 C29 1.458(6) .
C21 C31 1.490(6) .
C22 C23 1.388(6) .
C22 S3 1.796(4) .
C23 C24 1.400(8) .
C23 H23A 0.9400 .
C24 C30 1.389(8) .
C24 H24A 0.9400 .
C25 C26 1.390(11) .
C25 C30 1.431(7) .
C25 H25A 0.9400 .
C26 C27 1.394(11) .
C26 H26A 0.9400 .
C27 C28 1.373(8) .
C27 H27A 0.9400 .
C28 C29 1.401(7) .
C28 H28A 0.9400 .
C29 C30 1.400(7) .
C31 C32 1.372(6) .
C31 C39 1.438(7) .
C32 C33 1.422(6) .
C32 S4 1.783(5) .
C33 C34 1.348(8) .
C33 H33A 0.9400 .
C34 C40 1.379(8) .
C34 H34A 0.9400 .
C35 C36 1.358(10) .
C35 C40 1.422(8) .
C35 H35A 0.9400 .
C36 C37 1.400(10) .
C36 H36A 0.9400 .
C37 C38 1.397(8) .
C37 H37A 0.9400 .
C38 C39 1.415(7) .
C38 H38A 0.9400 .
C39 C40 1.425(7) .
S3 O8 1.448(4) .
S3 O9 1.452(4) .
S3 O7 1.462(4) .
S3 K1 3.072(2) .
S3 K2 3.507(2) .
O8 K2 2.301(4) .
O8 K1 2.591(4) .
O9 K1 2.506(4) .
S4 O12 1.403(7) .
S4 O14 1.424(8) .
S4 O11 1.427(6) .
S4 O13 1.458(9) .
S4 O10 1.480(6) .
S4 O15 1.509(8) .
S4 K3 3.399(2) .
S4 K1 3.470(2) .
O10 K3 2.355(7) .
O11 K1 2.303(7) .
O11 K3 3.355(7) .
O14 K3 2.274(9) .
O14 K1 2.478(9) .
C41 C42 1.365(6) .
C41 C49 1.436(6) .
C41 C51 1.502(6) .
C42 C43 1.411(6) .
C42 S5 1.788(4) .
C43 C44 1.374(8) .
C43 H43A 0.9400 .
C44 C50 1.404(8) .
C44 H44A 0.9400 .
C45 C46 1.303(9) .
C45 C50 1.452(7) .
C45 H45A 0.9400 .
C46 C47 1.431(9) .
C46 H46A 0.9400 .
C47 C48 1.373(7) .
C47 H47A 0.9400 .
C48 C49 1.439(7) .
C48 H48A 0.9400 .
C49 C50 1.404(7) .
C51 C52 1.370(6) .
C51 C59 1.456(6) .
C52 C53 1.420(7) .
C52 S6 1.779(5) .
C53 C54 1.353(10) .
C53 H53A 0.9400 .
C54 C60 1.415(10) .
C54 H54A 0.9400 .
C55 C56 1.309(13) .
C55 C60 1.432(9) .
C55 H55A 0.9400 .
C56 C57 1.460(12) .
C56 H56A 0.9400 .
C57 C58 1.357(8) .
C57 H57A 0.9400 .
C58 C59 1.431(7) .
C58 H58A 0.9400 .
C59 C60 1.404(7) .
S5 O16 1.442(3) .
S5 O17 1.464(4) .
S5 O18 1.465(4) .
S5 K2 3.398(2) .
S5 K1 3.554(2) .
O16 K1 2.281(4) .
O16 K2 3.396(4) .
O18 K2 2.484(4) .
S6 O21 1.448(4) .
S6 O20 1.458(4) .
S6 O19 1.476(4) .
S6 K1 3.236(2) .
S6 K3 3.662(2) .
O19 K1 2.430(4) .
O19 K3 2.480(4) .
O21 K1 3.046(5) .
C61 N1 1.243(10) .
C61 C62 1.366(12) .
C61 H61A 0.9400 .
C62 C63 1.474(13) .
C62 H62A 0.9400 .
C63 C64 1.396(12) .
C63 H63A 0.9400 .
C64 C65 1.306(12) .
C64 H64A 0.9400 .
C65 N1 1.291(10) .
C65 H65A 0.9400 .
C66 C67 1.386(10) .
C66 N2 1.421(11) .
C66 H66A 0.9400 .
C67 C68 1.327(10) .
C67 H67A 0.9400 .
C68 C69 1.362(9) .
C68 H68A 0.9400 .
C69 C70 1.326(10) .
C69 H69A 0.9400 .
C70 N2 1.297(10) .
C70 H70A 0.9400 .
O22 K3 2.265(4) 1_455
K2 O24 2.381(5) .
K2 K3 3.976(3) 1_455
K3 O22 2.265(4) 1_655
K3 O23 2.383(5) 1_655
K3 O3 2.451(4) 1_655
K3 S1 3.506(2) 1_655
K3 K2 3.976(3) 1_655
O23 K3 2.383(5) 1_455
N1 H1A 0.8700 .
N2 H2A 0.8700 .
N3 C75 1.308(11) .
N3 C71 1.335(13) .
N3 H3A 0.8700 .
C71 C72 1.333(14) .
C71 H71A 0.9400 .
C72 C73 1.356(12) .
C72 H72A 0.9400 .
C73 C74 1.384(11) .
C73 H73A 0.9400 .
C74 C75 1.403(10) .
C74 H74A 0.9400 .
C75 H75A 0.9400 .
N4 C76 1.15(2) .
C76 C77 1.53(3) .
C77 H77A 0.9700 .
C77 H77B 0.9700 .
C77 H77C 0.9700 .

loop_
_geom_torsion_atom_site_label_1
_geom_torsion_atom_site_label_2
_geom_torsion_atom_site_label_3
_geom_torsion_atom_site_label_4
_geom_torsion
_geom_torsion_site_symmetry_1
_geom_torsion_site_symmetry_4
C9 C1 C2 C3 -3.3(7) . .
C11 C1 C2 C3 -177.9(4) . .
C9 C1 C2 S1 172.5(3) . .
C11 C1 C2 S1 -2.1(6) . .
C1 C2 C3 C4 2.0(8) . .
S1 C2 C3 C4 -174.3(4) . .
C2 C3 C4 C10 0.1(9) . .
C10 C5 C6 C7 2.3(10) . .
C5 C6 C7 C8 -2.7(9) . .
C6 C7 C8 C9 1.7(8) . .
C7 C8 C9 C1 178.5(5) . .
C7 C8 C9 C10 -0.3(7) . .
C2 C1 C9 C8 -176.0(4) . .
C11 C1 C9 C8 -1.2(6) . .
C2 C1 C9 C10 2.7(6) . .
C11 C1 C9 C10 177.6(4) . .
C3 C4 C10 C5 177.4(6) . .
C3 C4 C10 C9 -0.6(8) . .
C6 C5 C10 C4 -179.0(6) . .
C6 C5 C10 C9 -0.9(9) . .
C8 C9 C10 C4 178.0(5) . .
C1 C9 C10 C4 -0.8(7) . .
C8 C9 C10 C5 -0.2(7) . .
C1 C9 C10 C5 -179.0(5) . .
C2 C1 C11 C12 -90.7(6) . .
C9 C1 C11 C12 94.7(5) . .
C2 C1 C11 C19 91.1(5) . .
C9 C1 C11 C19 -83.5(5) . .
C19 C11 C12 C13 -2.4(7) . .
C1 C11 C12 C13 179.5(4) . .
C19 C11 C12 S2 175.9(3) . .
C1 C11 C12 S2 -2.3(6) . .
C11 C12 C13 C14 1.0(7) . .
S2 C12 C13 C14 -177.4(4) . .
C12 C13 C14 C20 1.4(8) . .
C20 C15 C16 C17 0.3(10) . .
C15 C16 C17 C18 -2.0(11) . .
C16 C17 C18 C19 3.0(10) . .
C17 C18 C19 C20 -2.1(8) . .
C17 C18 C19 C11 177.6(5) . .
C12 C11 C19 C20 1.4(7) . .
C1 C11 C19 C20 179.7(4) . .
C12 C11 C19 C18 -178.3(4) . .
C1 C11 C19 C18 0.0(7) . .
C18 C19 C20 C14 -179.5(5) . .
C11 C19 C20 C14 0.8(7) . .
C18 C19 C20 C15 0.3(7) . .
C11 C19 C20 C15 -179.3(5) . .
C13 C14 C20 C19 -2.3(8) . .
C13 C14 C20 C15 177.9(5) . .
C16 C15 C20 C19 0.5(9) . .
C16 C15 C20 C14 -179.7(6) . .
C3 C2 S1 O2 56.5(4) . .
C1 C2 S1 O2 -119.6(4) . .
C3 C2 S1 O1 179.4(4) . .
C1 C2 S1 O1 3.3(5) . .
C3 C2 S1 O3 -61.7(4) . .
C1 C2 S1 O3 122.2(4) . .
C3 C2 S1 K2 -117.6(4) . .
C1 C2 S1 K2 66.3(4) . .
C3 C2 S1 K3 -32.3(5) . 1_455
C1 C2 S1 K3 151.6(3) . 1_455
O2 S1 O1 K2 -142.5(2) . .
O3 S1 O1 K2 -14.3(2) . .
C2 S1 O1 K2 101.32(19) . .
K3 S1 O1 K2 -51.86(16) 1_455 .
O2 S1 O3 K2 144.9(2) . .
O1 S1 O3 K2 15.4(2) . .
C2 S1 O3 K2 -102.5(2) . .
K3 S1 O3 K2 119.7(3) 1_455 .
O2 S1 O3 K3 25.2(4) . 1_455
O1 S1 O3 K3 -104.3(3) . 1_455
C2 S1 O3 K3 137.8(3) . 1_455
K2 S1 O3 K3 -119.7(3) . 1_455
C11 C12 S2 O5 -58.7(4) . .
C13 C12 S2 O5 119.6(4) . .
C11 C12 S2 O6 61.7(4) . .
C13 C12 S2 O6 -119.9(4) . .
C11 C12 S2 O4 -178.7(3) . .
C13 C12 S2 O4 -0.4(4) . .
C11 C12 S2 K2 87.4(3) . .
C13 C12 S2 K2 -94.3(4) . .
C11 C12 S2 K1 153.4(3) . .
C13 C12 S2 K1 -28.2(4) . .
O5 S2 O4 K1 151.2(3) . .
O6 S2 O4 K1 23.4(4) . .
C12 S2 O4 K1 -93.1(3) . .
K2 S2 O4 K1 -7.3(3) . .
O5 S2 O6 K2 166.7(2) . .
O4 S2 O6 K2 -65.3(3) . .
C12 S2 O6 K2 50.3(3) . .
K1 S2 O6 K2 -54.94(19) . .
C29 C21 C22 C23 0.4(7) . .
C31 C21 C22 C23 -178.1(4) . .
C29 C21 C22 S3 179.0(3) . .
C31 C21 C22 S3 0.4(6) . .
C21 C22 C23 C24 0.5(8) . .
S3 C22 C23 C24 -178.2(4) . .
C22 C23 C24 C30 -0.6(8) . .
C30 C25 C26 C27 -4.6(10) . .
C25 C26 C27 C28 2.7(11) . .
C26 C27 C28 C29 -2.0(10) . .
C27 C28 C29 C30 3.3(8) . .
C27 C28 C29 C21 -178.1(5) . .
C22 C21 C29 C30 -1.1(6) . .
C31 C21 C29 C30 177.5(4) . .
C22 C21 C29 C28 -179.8(5) . .
C31 C21 C29 C28 -1.1(7) . .
C23 C24 C30 C29 -0.1(8) . .
C23 C24 C30 C25 -175.3(6) . .
C28 C29 C30 C24 179.6(5) . .
C21 C29 C30 C24 1.0(7) . .
C28 C29 C30 C25 -5.3(8) . .
C21 C29 C30 C25 176.1(5) . .
C26 C25 C30 C24 -178.9(6) . .
C26 C25 C30 C29 6.0(9) . .
C22 C21 C31 C32 -91.5(6) . .
C29 C21 C31 C32 90.0(5) . .
C22 C21 C31 C39 90.3(5) . .
C29 C21 C31 C39 -88.2(5) . .
C39 C31 C32 C33 -1.0(7) . .
C21 C31 C32 C33 -179.2(4) . .
C39 C31 C32 S4 178.7(4) . .
C21 C31 C32 S4 0.5(6) . .
C31 C32 C33 C34 1.7(8) . .
S4 C32 C33 C34 -178.1(5) . .
C32 C33 C34 C40 -0.4(9) . .
C40 C35 C36 C37 3.2(13) . .
C35 C36 C37 C38 -1.8(13) . .
C36 C37 C38 C39 -0.8(11) . .
C37 C38 C39 C40 2.0(9) . .
C37 C38 C39 C31 -179.9(6) . .
C32 C31 C39 C38 -178.9(5) . .
C21 C31 C39 C38 -0.6(7) . .
C32 C31 C39 C40 -0.8(7) . .
C21 C31 C39 C40 177.5(4) . .
C33 C34 C40 C35 179.5(7) . .
C33 C34 C40 C39 -1.4(9) . .
C36 C35 C40 C34 177.1(7) . .
C36 C35 C40 C39 -2.0(11) . .
C38 C39 C40 C34 -179.9(5) . .
C31 C39 C40 C34 2.0(8) . .
C38 C39 C40 C35 -0.7(9) . .
C31 C39 C40 C35 -178.9(6) . .
C21 C22 S3 O8 130.7(4) . .
C23 C22 S3 O8 -50.6(4) . .
C21 C22 S3 O9 13.8(4) . .
C23 C22 S3 O9 -167.5(4) . .
C21 C22 S3 O7 -108.0(4) . .
C23 C22 S3 O7 70.6(4) . .
C21 C22 S3 K1 71.0(4) . .
C23 C22 S3 K1 -110.3(3) . .
C21 C22 S3 K2 153.7(3) . .
C23 C22 S3 K2 -27.6(4) . .
O9 S3 O8 K2 -114.0(3) . .
O7 S3 O8 K2 15.3(4) . .
C22 S3 O8 K2 130.0(3) . .
K1 S3 O8 K2 -125.7(4) . .
O9 S3 O8 K1 11.7(2) . .
O7 S3 O8 K1 141.0(2) . .
C22 S3 O8 K1 -104.35(18) . .
K2 S3 O8 K1 125.7(4) . .
O8 S3 O9 K1 -12.2(2) . .
O7 S3 O9 K1 -142.34(19) . .
C22 S3 O9 K1 100.75(19) . .
K2 S3 O9 K1 -39.65(19) . .
C31 C32 S4 O12 -64.3(6) . .
C33 C32 S4 O12 115.5(6) . .
C31 C32 S4 O14 116.6(6) . .
C33 C32 S4 O14 -63.7(6) . .
C31 C32 S4 O11 58.9(5) . .
C33 C32 S4 O11 -121.3(5) . .
C31 C32 S4 O13 -125.1(5) . .
C33 C32 S4 O13 54.7(6) . .
C31 C32 S4 O10 176.3(5) . .
C33 C32 S4 O10 -4.0(5) . .
C31 C32 S4 O15 -4.9(7) . .
C33 C32 S4 O15 174.9(6) . .
C31 C32 S4 K3 143.0(3) . .
C33 C32 S4 K3 -37.2(4) . .
C31 C32 S4 K1 82.3(4) . .
C33 C32 S4 K1 -98.0(4) . .
O12 S4 O10 K3 122.2(5) . .
O14 S4 O10 K3 -28.3(5) . .
O11 S4 O10 K3 -12.9(6) . .
O13 S4 O10 K3 132.1(7) . .
O15 S4 O10 K3 54.4(11) . .
C32 S4 O10 K3 -127.5(4) . .
K1 S4 O10 K3 -35.2(4) . .
O12 S4 O11 K1 171.5(5) . .
O14 S4 O11 K1 -38.8(6) . .
O13 S4 O11 K1 -114.5(9) . .
O10 S4 O11 K1 -54.6(6) . .
O15 S4 O11 K1 162.4(7) . .
C32 S4 O11 K1 58.6(6) . .
K3 S4 O11 K1 -62.3(5) . .
O12 S4 O11 K3 -126.2(4) . .
O14 S4 O11 K3 23.5(4) . .
O13 S4 O11 K3 -52.2(9) . .
O10 S4 O11 K3 7.7(3) . .
O15 S4 O11 K3 -135.3(4) . .
C32 S4 O11 K3 120.89(17) . .
K1 S4 O11 K3 62.3(5) . .
O12 S4 O14 K3 -46.9(17) . .
O11 S4 O14 K3 -128.8(9) . .
O13 S4 O14 K3 16.2(10) . .
O10 S4 O14 K3 33.6(6) . .
O15 S4 O14 K3 -108.9(8) . .
C32 S4 O14 K3 131.3(7) . .
K1 S4 O14 K3 -157.9(12) . .
O12 S4 O14 K1 111.0(11) . .
O11 S4 O14 K1 29.2(5) . .
O13 S4 O14 K1 174.1(5) . .
O10 S4 O14 K1 -168.4(8) . .
O15 S4 O14 K1 49.1(7) . .
C32 S4 O14 K1 -70.8(6) . .
K3 S4 O14 K1 157.9(12) . .
C49 C41 C42 C43 -2.5(6) . .
C51 C41 C42 C43 177.0(4) . .
C49 C41 C42 S5 179.3(3) . .
C51 C41 C42 S5 -1.2(6) . .
C41 C42 C43 C44 3.4(7) . .
S5 C42 C43 C44 -178.3(4) . .
C42 C43 C44 C50 -3.1(8) . .
C50 C45 C46 C47 3.3(8) . .
C45 C46 C47 C48 -1.1(8) . .
C46 C47 C48 C49 -1.6(8) . .
C42 C41 C49 C50 1.3(6) . .
C51 C41 C49 C50 -178.3(4) . .
C42 C41 C49 C48 -178.2(4) . .
C51 C41 C49 C48 2.2(6) . .
C47 C48 C49 C50 2.0(7) . .
C47 C48 C49 C41 -178.5(5) . .
C43 C44 C50 C49 1.9(7) . .
C43 C44 C50 C45 -179.7(5) . .
C41 C49 C50 C44 -1.0(6) . .
C48 C49 C50 C44 178.5(5) . .
C41 C49 C50 C45 -179.4(4) . .
C48 C49 C50 C45 0.1(6) . .
C46 C45 C50 C44 178.8(5) . .
C46 C45 C50 C49 -2.9(7) . .
C42 C41 C51 C52 -92.2(5) . .
C49 C41 C51 C52 87.3(5) . .
C42 C41 C51 C59 94.2(5) . .
C49 C41 C51 C59 -86.3(5) . .
C59 C51 C52 C53 0.8(6) . .
C41 C51 C52 C53 -172.8(4) . .
C59 C51 C52 S6 179.5(3) . .
C41 C51 C52 S6 5.9(6) . .
C51 C52 C53 C54 0.6(8) . .
S6 C52 C53 C54 -178.2(5) . .
C52 C53 C54 C60 -1.6(9) . .
C60 C55 C56 C57 -2.7(11) . .
C55 C56 C57 C58 2.7(11) . .
C56 C57 C58 C59 -1.9(9) . .
C57 C58 C59 C60 1.3(8) . .
C57 C58 C59 C51 -176.9(5) . .
C52 C51 C59 C60 -1.3(6) . .
C41 C51 C59 C60 172.6(4) . .
C52 C51 C59 C58 176.8(4) . .
C41 C51 C59 C58 -9.3(6) . .
C58 C59 C60 C54 -177.7(5) . .
C51 C59 C60 C54 0.4(7) . .
C58 C59 C60 C55 -1.2(7) . .
C51 C59 C60 C55 176.9(5) . .
C53 C54 C60 C59 1.0(8) . .
C53 C54 C60 C55 -175.5(6) . .
C56 C55 C60 C59 2.0(10) . .
C56 C55 C60 C54 178.4(7) . .
C41 C42 S5 O16 60.4(4) . .
C43 C42 S5 O16 -117.9(4) . .
C41 C42 S5 O17 -57.1(4) . .
C43 C42 S5 O17 124.6(4) . .
C41 C42 S5 O18 -178.0(3) . .
C43 C42 S5 O18 3.7(4) . .
C41 C42 S5 K2 151.7(3) . .
C43 C42 S5 K2 -26.6(5) . .
C41 C42 S5 K1 81.4(3) . .
C43 C42 S5 K1 -96.9(3) . .
O17 S5 O16 K1 -175.2(3) . .
O18 S5 O16 K1 -46.5(4) . .
C42 S5 O16 K1 70.7(4) . .
K2 S5 O16 K1 -67.1(3) . .
O17 S5 O16 K2 -108.03(18) . .
O18 S5 O16 K2 20.7(2) . .
C42 S5 O16 K2 137.81(17) . .
K1 S5 O16 K2 67.1(3) . .
O16 S5 O18 K2 -31.8(3) . .
O17 S5 O18 K2 95.1(3) . .
C42 S5 O18 K2 -149.7(2) . .
K1 S5 O18 K2 -47.7(2) . .
C51 C52 S6 O21 0.3(5) . .
C53 C52 S6 O21 179.0(4) . .
C51 C52 S6 O20 -121.8(4) . .
C53 C52 S6 O20 56.9(4) . .
C51 C52 S6 O19 121.2(4) . .
C53 C52 S6 O19 -60.0(4) . .
C51 C52 S6 K1 74.3(4) . .
C53 C52 S6 K1 -106.9(3) . .
C51 C52 S6 K3 145.2(3) . .
C53 C52 S6 K3 -36.0(4) . .
O21 S6 O19 K1 16.9(3) . .
O20 S6 O19 K1 147.4(2) . .
C52 S6 O19 K1 -101.9(2) . .
K3 S6 O19 K1 122.1(5) . .
O21 S6 O19 K3 -105.2(4) . .
O20 S6 O19 K3 25.4(5) . .
C52 S6 O19 K3 136.1(3) . .
K1 S6 O19 K3 -122.1(5) . .
O20 S6 O21 K1 -142.0(2) . .
O19 S6 O21 K1 -12.7(2) . .
C52 S6 O21 K1 102.87(18) . .
K3 S6 O21 K1 -44.60(14) . .
N1 C61 C62 C63 6.9(11) . .
C61 C62 C63 C64 -5.8(10) . .
C62 C63 C64 C65 0.9(10) . .
C63 C64 C65 N1 3.4(12) . .
N2 C66 C67 C68 0.4(9) . .
C66 C67 C68 C69 -1.4(10) . .
C67 C68 C69 C70 0.7(10) . .
C68 C69 C70 N2 1.1(10) . .
S5 O16 K1 O11 91.7(12) . .
K2 O16 K1 O11 27.3(12) . .
S5 O16 K1 O4 132.3(3) . .
K2 O16 K1 O4 67.88(11) . .
S5 O16 K1 O19 -128.6(3) . .
K2 O16 K1 O19 167.01(13) . .
S5 O16 K1 O14 -124.7(6) . .
K2 O16 K1 O14 170.9(6) . .
S5 O16 K1 O9 -7.4(4) . .
K2 O16 K1 O9 -71.83(12) . .
S5 O16 K1 O8 46.1(3) . .
K2 O16 K1 O8 -18.32(11) . .
S5 O16 K1 O21 -77.4(3) . .
K2 O16 K1 O21 -141.84(11) . .
S5 O16 K1 S3 20.6(3) . .
K2 O16 K1 S3 -43.80(8) . .
S5 O16 K1 S6 -105.1(3) . .
K2 O16 K1 S6 -169.45(9) . .
S5 O16 K1 S4 -71.5(10) . .
K2 O16 K1 S4 -135.9(9) . .
K2 O16 K1 S5 -64.4(3) . .
S4 O11 K1 O16 -172.6(8) . .
K3 O11 K1 O16 124.9(12) . .
S4 O11 K1 O4 146.6(6) . .
K3 O11 K1 O4 84.16(12) . .
S4 O11 K1 O19 48.6(6) . .
K3 O11 K1 O19 -13.82(16) . .
S4 O11 K1 O14 34.2(5) . .
K3 O11 K1 O14 -28.3(4) . .
S4 O11 K1 O9 -71.7(5) . .
K3 O11 K1 O9 -134.14(14) . .
S4 O11 K1 O8 -127.1(6) . .
K3 O11 K1 O8 170.45(13) . .
S4 O11 K1 O21 -4.3(6) . .
K3 O11 K1 O21 -66.72(17) . .
S4 O11 K1 S3 -100.0(5) . .
K3 O11 K1 S3 -162.50(12) . .
S4 O11 K1 S6 25.2(6) . .
K3 O11 K1 S6 -37.27(16) . .
K3 O11 K1 S4 -62.5(5) . .
S4 O11 K1 S5 -115.9(7) . .
K3 O11 K1 S5 -178.3(5) . .
S2 O4 K1 O16 -50.0(3) . .
S2 O4 K1 O11 123.7(4) . .
S2 O4 K1 O19 -134.1(3) . .
S2 O4 K1 O14 153.2(4) . .
S2 O4 K1 O9 55.4(4) . .
S2 O4 K1 O8 36.3(3) . .
S2 O4 K1 O21 -105.3(3) . .
S2 O4 K1 S3 47.6(4) . .
S2 O4 K1 S6 -119.6(3) . .
S2 O4 K1 S4 133.0(3) . .
S2 O4 K1 S5 -39.9(3) . .
S6 O19 K1 O16 63.0(2) . .
K3 O19 K1 O16 -155.02(16) . .
S6 O19 K1 O11 -123.4(3) . .
K3 O19 K1 O11 18.7(2) . .
S6 O19 K1 O4 149.8(2) . .
K3 O19 K1 O4 -68.22(17) . .
S6 O19 K1 O14 -115.4(3) . .
K3 O19 K1 O14 26.6(2) . .
S6 O19 K1 O9 -37.6(3) . .
K3 O19 K1 O9 104.46(17) . .
S6 O19 K1 O8 33.1(10) . .
K3 O19 K1 O8 175.1(8) . .
S6 O19 K1 O21 -9.36(17) . .
K3 O19 K1 O21 132.7(2) . .
S6 O19 K1 S3 -33.4(4) . .
K3 O19 K1 S3 108.7(2) . .
K3 O19 K1 S6 142.0(3) . .
S6 O19 K1 S4 -110.9(2) . .
K3 O19 K1 S4 31.12(13) . .
S6 O19 K1 S5 52.3(2) . .
K3 O19 K1 S5 -165.67(12) . .
S4 O14 K1 O16 162.7(3) . .
K3 O14 K1 O16 -33.8(8) . .
S4 O14 K1 O11 -28.1(5) . .
K3 O14 K1 O11 135.4(7) . .
S4 O14 K1 O4 -96.2(6) . .
K3 O14 K1 O4 67.3(3) . .
S4 O14 K1 O19 166.8(7) . .
K3 O14 K1 O19 -29.7(3) . .
S4 O14 K1 O9 43.2(6) . .
K3 O14 K1 O9 -153.3(3) . .
S4 O14 K1 O8 -6.9(7) . .
K3 O14 K1 O8 156.6(2) . .
S4 O14 K1 O21 118.2(6) . .
K3 O14 K1 O21 -78.3(3) . .
S4 O14 K1 S3 17.9(6) . .
K3 O14 K1 S3 -178.6(3) . .
S4 O14 K1 S6 143.8(6) . .
K3 O14 K1 S6 -52.7(3) . .
K3 O14 K1 S4 163.5(9) . .
S4 O14 K1 S5 126.6(6) . .
K3 O14 K1 S5 -69.9(7) . .
S3 O9 K1 O16 84.60(19) . .
S3 O9 K1 O11 -85.8(2) . .
S3 O9 K1 O4 -15.6(3) . .
S3 O9 K1 O19 175.42(16) . .
S3 O9 K1 O14 -116.3(3) . .
S3 O9 K1 O8 7.75(15) . .
S3 O9 K1 O21 153.0(2) . .
S3 O9 K1 S6 159.94(15) . .
S3 O9 K1 S4 -102.21(17) . .
S3 O9 K1 S5 82.85(16) . .
S3 O8 K1 O16 -114.91(18) . .
K2 O8 K1 O16 29.42(17) . .
S3 O8 K1 O11 71.9(2) . .
K2 O8 K1 O11 -143.7(2) . .
S3 O8 K1 O4 157.15(19) . .
K2 O8 K1 O4 -58.52(17) . .
S3 O8 K1 O19 -85.1(8) . .
K2 O8 K1 O19 59.2(9) . .
S3 O8 K1 O14 60.9(3) . .
K2 O8 K1 O14 -154.7(3) . .
S3 O8 K1 O9 -7.71(15) . .
K2 O8 K1 O9 136.6(2) . .
S3 O8 K1 O21 -47.4(2) . .
K2 O8 K1 O21 96.90(18) . .
K2 O8 K1 S3 144.3(3) . .
S3 O8 K1 S6 -60.9(3) . .
K2 O8 K1 S6 83.4(2) . .
S3 O8 K1 S4 58.56(17) . .
K2 O8 K1 S4 -157.11(14) . .
S3 O8 K1 S5 -104.85(17) . .
K2 O8 K1 S5 39.48(14) . .
S6 O21 K1 O16 -87.83(17) . .
S6 O21 K1 O11 94.2(2) . .
S6 O21 K1 O4 -28.6(3) . .
S6 O21 K1 O19 9.05(15) . .
S6 O21 K1 O14 75.1(2) . .
S6 O21 K1 O9 164.41(19) . .
S6 O21 K1 O8 -162.56(16) . .
S6 O21 K1 S3 176.88(14) . .
S6 O21 K1 S4 92.94(15) . .
S6 O21 K1 S5 -102.00(15) . .
O8 S3 K1 O16 66.0(2) . .
O9 S3 K1 O16 -100.3(2) . .
O7 S3 K1 O16 -21.3(3) . .
C22 S3 K1 O16 160.30(18) . .
K2 S3 K1 O16 44.01(10) . .
O8 S3 K1 O11 -104.8(2) . .
O9 S3 K1 O11 88.9(2) . .
O7 S3 K1 O11 167.9(3) . .
C22 S3 K1 O11 -10.5(2) . .
K2 S3 K1 O11 -126.77(17) . .
O8 S3 K1 O4 -24.7(2) . .
O9 S3 K1 O4 169.0(2) . .
O7 S3 K1 O4 -112.0(3) . .
C22 S3 K1 O4 69.62(19) . .
K2 S3 K1 O4 -46.66(11) . .
O8 S3 K1 O19 158.7(3) . .
O9 S3 K1 O19 -7.7(3) . .
O7 S3 K1 O19 71.3(4) . .
C22 S3 K1 O19 -107.1(3) . .
K2 S3 K1 O19 136.7(2) . .
O8 S3 K1 O14 -127.5(3) . .
O9 S3 K1 O14 66.2(3) . .
O7 S3 K1 O14 145.2(4) . .
C22 S3 K1 O14 -33.2(3) . .
K2 S3 K1 O14 -149.5(2) . .
O8 S3 K1 O9 166.3(3) . .
O7 S3 K1 O9 79.0(4) . .
C22 S3 K1 O9 -99.4(2) . .
K2 S3 K1 O9 144.32(19) . .
O9 S3 K1 O8 -166.3(3) . .
O7 S3 K1 O8 -87.4(4) . .
C22 S3 K1 O8 94.3(2) . .
K2 S3 K1 O8 -22.00(18) . .
O8 S3 K1 O21 139.8(2) . .
O9 S3 K1 O21 -26.48(19) . .
O7 S3 K1 O21 52.5(3) . .
C22 S3 K1 O21 -125.87(17) . .
K2 S3 K1 O21 117.85(9) . .
O8 S3 K1 S6 141.6(2) . .
O9 S3 K1 S6 -24.75(19) . .
O7 S3 K1 S6 54.2(3) . .
C22 S3 K1 S6 -124.15(16) . .
K2 S3 K1 S6 119.57(8) . .
O8 S3 K1 S4 -121.36(18) . .
O9 S3 K1 S4 72.31(18) . .
O7 S3 K1 S4 151.3(3) . .
C22 S3 K1 S4 -27.08(16) . .
K2 S3 K1 S4 -143.36(5) . .
O8 S3 K1 S5 70.80(18) . .
O9 S3 K1 S5 -95.53(18) . .
O7 S3 K1 S5 -16.6(3) . .
C22 S3 K1 S5 165.08(15) . .
K2 S3 K1 S5 48.80(5) . .
O21 S6 K1 O16 84.07(18) . .
O20 S6 K1 O16 -172.5(3) . .
O19 S6 K1 O16 -112.5(2) . .
C52 S6 K1 O16 -20.55(18) . .
K3 S6 K1 O16 -139.79(11) . .
O21 S6 K1 O11 -99.0(2) . .
O20 S6 K1 O11 4.4(4) . .
O19 S6 K1 O11 64.5(3) . .
C52 S6 K1 O11 156.4(2) . .
K3 S6 K1 O11 37.17(18) . .
O21 S6 K1 O4 161.3(2) . .
O20 S6 K1 O4 -95.3(4) . .
O19 S6 K1 O4 -35.2(3) . .
C52 S6 K1 O4 56.7(2) . .
K3 S6 K1 O4 -62.52(12) . .
O21 S6 K1 O19 -163.4(3) . .
O20 S6 K1 O19 -60.0(4) . .
C52 S6 K1 O19 92.0(3) . .
K3 S6 K1 O19 -27.3(2) . .
O21 S6 K1 O14 -103.7(3) . .
O20 S6 K1 O14 -0.3(4) . .
O19 S6 K1 O14 59.7(3) . .
C52 S6 K1 O14 151.7(3) . .
K3 S6 K1 O14 32.4(2) . .
O21 S6 K1 O9 -15.30(18) . .
O20 S6 K1 O9 88.1(3) . .
O19 S6 K1 O9 148.1(3) . .
C52 S6 K1 O9 -119.92(18) . .
K3 S6 K1 O9 120.84(11) . .
O21 S6 K1 O8 26.8(2) . .
O20 S6 K1 O8 130.2(4) . .
O19 S6 K1 O8 -169.8(3) . .
C52 S6 K1 O8 -77.8(2) . .
K3 S6 K1 O8 162.96(19) . .
O20 S6 K1 O21 103.4(4) . .
O19 S6 K1 O21 163.4(3) . .
C52 S6 K1 O21 -104.6(2) . .
K3 S6 K1 O21 136.14(16) . .
O21 S6 K1 S3 -3.82(17) . .
O20 S6 K1 S3 99.6(3) . .
O19 S6 K1 S3 159.6(2) . .
C52 S6 K1 S3 -108.44(17) . .
K3 S6 K1 S3 132.32(9) . .
O21 S6 K1 S4 -91.83(16) . .
O20 S6 K1 S4 11.6(3) . .
O19 S6 K1 S4 71.6(2) . .
C52 S6 K1 S4 163.55(16) . .
K3 S6 K1 S4 44.31(5) . .
O21 S6 K1 S5 70.57(16) . .
O20 S6 K1 S5 174.0(3) . .
O19 S6 K1 S5 -126.0(2) . .
C52 S6 K1 S5 -34.05(16) . .
K3 S6 K1 S5 -153.29(6) . .
O12 S4 K1 O16 157.4(10) . .
O14 S4 K1 O16 -69.2(11) . .
O11 S4 K1 O16 170.4(11) . .
O13 S4 K1 O16 -79.6(12) . .
O10 S4 K1 O16 -59.5(9) . .
O15 S4 K1 O16 155.1(10) . .
C32 S4 K1 O16 45.2(9) . .
K3 S4 K1 O16 -81.1(9) . .
O12 S4 K1 O11 -13.0(8) . .
O14 S4 K1 O11 120.4(8) . .
O13 S4 K1 O11 110.1(9) . .
O10 S4 K1 O11 130.2(6) . .
O15 S4 K1 O11 -15.2(7) . .
C32 S4 K1 O11 -125.2(6) . .
K3 S4 K1 O11 108.5(6) . .
O12 S4 K1 O4 -46.7(5) . .
O14 S4 K1 O4 86.7(6) . .
O11 S4 K1 O4 -33.7(6) . .
O13 S4 K1 O4 76.4(7) . .
O10 S4 K1 O4 96.5(3) . .
O15 S4 K1 O4 -48.9(3) . .
C32 S4 K1 O4 -158.88(17) . .
K3 S4 K1 O4 74.84(10) . .
O12 S4 K1 O19 -145.9(5) . .
O14 S4 K1 O19 -12.5(6) . .
O11 S4 K1 O19 -132.9(6) . .
O13 S4 K1 O19 -22.8(7) . .
O10 S4 K1 O19 -2.8(3) . .
O15 S4 K1 O19 -148.1(3) . .
C32 S4 K1 O19 101.91(18) . .
K3 S4 K1 O19 -24.37(11) . .
O12 S4 K1 O14 -133.4(8) . .
O11 S4 K1 O14 -120.4(8) . .
O13 S4 K1 O14 -10.3(9) . .
O10 S4 K1 O14 9.8(7) . .
O15 S4 K1 O14 -135.6(7) . .
C32 S4 K1 O14 114.4(7) . .
K3 S4 K1 O14 -11.9(6) . .
O12 S4 K1 O9 91.7(5) . .
O14 S4 K1 O9 -134.9(6) . .
O11 S4 K1 O9 104.7(6) . .
O13 S4 K1 O9 -145.2(7) . .
O10 S4 K1 O9 -125.1(3) . .
O15 S4 K1 O9 89.5(3) . .
C32 S4 K1 O9 -20.45(17) . .
K3 S4 K1 O9 -146.73(10) . .
O12 S4 K1 O8 40.4(5) . .
O14 S4 K1 O8 173.8(6) . .
O11 S4 K1 O8 53.4(6) . .
O13 S4 K1 O8 163.5(7) . .
O10 S4 K1 O8 -176.4(3) . .
O15 S4 K1 O8 38.2(3) . .
C32 S4 K1 O8 -71.75(17) . .
K3 S4 K1 O8 161.97(11) . .
O12 S4 K1 O21 163.1(5) . .
O14 S4 K1 O21 -63.5(6) . .
O11 S4 K1 O21 176.1(6) . .
O13 S4 K1 O21 -73.8(7) . .
O10 S4 K1 O21 -53.7(3) . .
O15 S4 K1 O21 160.9(3) . .
C32 S4 K1 O21 50.95(17) . .
K3 S4 K1 O21 -75.32(10) . .
O12 S4 K1 S3 64.3(5) . .
O14 S4 K1 S3 -162.3(6) . .
O11 S4 K1 S3 77.3(6) . .
O13 S4 K1 S3 -172.7(7) . .
O10 S4 K1 S3 -152.6(3) . .
O15 S4 K1 S3 62.0(3) . .
C32 S4 K1 S3 -47.91(15) . .
K3 S4 K1 S3 -174.19(6) . .
O12 S4 K1 S6 -170.0(5) . .
O14 S4 K1 S6 -36.6(6) . .
O11 S4 K1 S6 -157.0(6) . .
O13 S4 K1 S6 -46.9(7) . .
O10 S4 K1 S6 -26.9(3) . .
O15 S4 K1 S6 -172.2(3) . .
C32 S4 K1 S6 77.80(15) . .
K3 S4 K1 S6 -48.47(6) . .
O12 S4 K1 S5 108.9(6) . .
O14 S4 K1 S5 -117.7(7) . .
O11 S4 K1 S5 121.9(6) . .
O13 S4 K1 S5 -128.1(7) . .
O10 S4 K1 S5 -108.0(3) . .
O15 S4 K1 S5 106.6(4) . .
C32 S4 K1 S5 -3.3(3) . .
K3 S4 K1 S5 -129.6(2) . .
O17 S5 K1 O16 6.1(4) . .
O18 S5 K1 O16 137.8(4) . .
C42 S5 K1 O16 -114.2(4) . .
K2 S5 K1 O16 106.8(3) . .
O16 S5 K1 O11 -143.9(7) . .
O17 S5 K1 O11 -137.8(6) . .
O18 S5 K1 O11 -6.1(6) . .
C42 S5 K1 O11 101.8(6) . .
K2 S5 K1 O11 -37.1(6) . .
O16 S5 K1 O4 -48.1(3) . .
O17 S5 K1 O4 -42.0(2) . .
O18 S5 K1 O4 89.67(19) . .
C42 S5 K1 O4 -162.37(18) . .
K2 S5 K1 O4 58.71(10) . .
O16 S5 K1 O19 51.2(4) . .
O17 S5 K1 O19 57.3(2) . .
O18 S5 K1 O19 -171.02(19) . .
C42 S5 K1 O19 -63.06(18) . .
K2 S5 K1 O19 158.02(12) . .
O16 S5 K1 O14 89.1(7) . .
O17 S5 K1 O14 95.2(6) . .
O18 S5 K1 O14 -133.1(6) . .
C42 S5 K1 O14 -25.2(6) . .
K2 S5 K1 O14 -164.1(6) . .
O16 S5 K1 O9 172.7(4) . .
O17 S5 K1 O9 178.8(2) . .
O18 S5 K1 O9 -49.48(19) . .
C42 S5 K1 O9 58.47(17) . .
K2 S5 K1 O9 -80.45(10) . .
O16 S5 K1 O8 -132.4(4) . .
O17 S5 K1 O8 -126.3(2) . .
O18 S5 K1 O8 5.37(19) . .
C42 S5 K1 O8 113.33(18) . .
K2 S5 K1 O8 -25.59(10) . .
O16 S5 K1 O21 98.1(3) . .
O17 S5 K1 O21 104.2(2) . .
O18 S5 K1 O21 -124.15(18) . .
C42 S5 K1 O21 -16.19(17) . .
K2 S5 K1 O21 -155.11(10) . .
O16 S5 K1 S3 -159.5(3) . .
O17 S5 K1 S3 -153.4(2) . .
O18 S5 K1 S3 -21.73(17) . .
C42 S5 K1 S3 86.23(16) . .
K2 S5 K1 S3 -52.69(5) . .
O16 S5 K1 S6 71.6(3) . .
O17 S5 K1 S6 77.7(2) . .
O18 S5 K1 S6 -150.62(17) . .
C42 S5 K1 S6 -42.66(15) . .
K2 S5 K1 S6 178.42(6) . .
O16 S5 K1 S4 156.2(4) . .
O17 S5 K1 S4 162.3(3) . .
O18 S5 K1 S4 -66.0(3) . .
C42 S5 K1 S4 41.9(3) . .
K2 S5 K1 S4 -97.0(2) . .
S3 O8 K2 O24 -34.1(4) . .
K1 O8 K2 O24 -155.0(2) . .
S3 O8 K2 O6 161.2(3) . .
K1 O8 K2 O6 40.30(18) . .
S3 O8 K2 O3 -108.8(5) . .
K1 O8 K2 O3 130.3(4) . .
S3 O8 K2 O18 57.9(4) . .
K1 O8 K2 O18 -62.97(17) . .
S3 O8 K2 O1 -111.6(3) . .
K1 O8 K2 O1 127.54(15) . .
S3 O8 K2 S1 -116.7(3) . .
K1 O8 K2 S1 122.44(15) . .
S3 O8 K2 O16 100.2(4) . .
K1 O8 K2 O16 -20.71(12) . .
S3 O8 K2 S5 80.2(3) . .
K1 O8 K2 S5 -40.63(14) . .
S3 O8 K2 S2 170.4(4) . .
K1 O8 K2 S2 49.49(13) . .
K1 O8 K2 S3 -120.9(4) . .
S3 O8 K2 K3 -24.7(5) . 1_455
K1 O8 K2 K3 -145.52(16) . 1_455
S2 O6 K2 O8 27.5(3) . .
S2 O6 K2 O24 -61.4(7) . .
S2 O6 K2 O3 -129.7(2) . .
S2 O6 K2 O18 117.2(2) . .
S2 O6 K2 O1 -72.9(2) . .
S2 O6 K2 S1 -101.1(2) . .
S2 O6 K2 O16 90.5(2) . .
S2 O6 K2 S5 110.1(2) . .
S2 O6 K2 S3 33.1(2) . .
S2 O6 K2 K3 -149.24(19) . 1_455
S1 O3 K2 O8 -12.9(5) . .
K3 O3 K2 O8 118.8(4) 1_455 .
S1 O3 K2 O24 -86.2(3) . .
K3 O3 K2 O24 45.5(2) 1_455 .
S1 O3 K2 O6 79.8(2) . .
K3 O3 K2 O6 -148.61(16) 1_455 .
S1 O3 K2 O18 -178.31(18) . .
K3 O3 K2 O18 -46.7(2) 1_455 .
S1 O3 K2 O1 -9.58(16) . .
K3 O3 K2 O1 122.1(2) 1_455 .
K3 O3 K2 S1 131.6(3) 1_455 .
S1 O3 K2 O16 130.73(18) . .
K3 O3 K2 O16 -97.64(19) 1_455 .
S1 O3 K2 S5 156.89(15) . .
K3 O3 K2 S5 -71.48(18) 1_455 .
S1 O3 K2 S2 64.51(19) . .
K3 O3 K2 S2 -163.86(13) 1_455 .
S1 O3 K2 S3 -55.6(4) . .
K3 O3 K2 S3 76.0(3) 1_455 .
S1 O3 K2 K3 -131.6(3) . 1_455
S5 O18 K2 O8 78.0(3) . .
S5 O18 K2 O24 161.2(3) . .
S5 O18 K2 O6 -18.4(3) . .
S5 O18 K2 O3 -107.5(2) . .
S5 O18 K2 O1 -151.0(5) . .
S5 O18 K2 S1 -108.8(2) . .
S5 O18 K2 O16 16.75(16) . .
S5 O18 K2 S2 0.6(3) . .
S5 O18 K2 S3 92.0(2) . .
S5 O18 K2 K3 -132.7(2) . 1_455
S1 O1 K2 O8 -171.74(17) . .
S1 O1 K2 O24 107.4(2) . .
S1 O1 K2 O6 -75.66(17) . .
S1 O1 K2 O3 9.54(15) . .
S1 O1 K2 O18 58.5(7) . .
S1 O1 K2 O16 -105.1(2) . .
S1 O1 K2 S5 -61.9(6) . .
S1 O1 K2 S2 -94.89(15) . .
S1 O1 K2 S3 172.55(14) . .
S1 O1 K2 K3 39.83(14) . 1_455
O2 S1 K2 O8 99.5(4) . .
O1 S1 K2 O8 10.5(2) . .
O3 S1 K2 O8 173.7(3) . .
C2 S1 K2 O8 -90.9(2) . .
K3 S1 K2 O8 142.74(16) 1_455 .
O2 S1 K2 O24 19.4(4) . .
O1 S1 K2 O24 -69.6(2) . .
O3 S1 K2 O24 93.6(3) . .
C2 S1 K2 O24 -171.0(2) . .
K3 S1 K2 O24 62.65(17) 1_455 .
O2 S1 K2 O6 -170.3(4) . .
O1 S1 K2 O6 100.76(19) . .
O3 S1 K2 O6 -96.1(2) . .
C2 S1 K2 O6 -0.65(19) . .
K3 S1 K2 O6 -126.98(10) 1_455 .
O2 S1 K2 O3 -74.2(4) . .
O1 S1 K2 O3 -163.2(3) . .
C2 S1 K2 O3 95.4(3) . .
K3 S1 K2 O3 -30.9(2) 1_455 .
O2 S1 K2 O18 -71.7(5) . .
O1 S1 K2 O18 -160.6(3) . .
O3 S1 K2 O18 2.5(3) . .
C2 S1 K2 O18 97.9(3) . .
K3 S1 K2 O18 -28.4(2) 1_455 .
O2 S1 K2 O1 89.0(4) . .
O3 S1 K2 O1 163.2(3) . .
C2 S1 K2 O1 -101.4(2) . .
K3 S1 K2 O1 132.26(18) 1_455 .
O2 S1 K2 O16 -152.1(4) . .
O1 S1 K2 O16 118.9(2) . .
O3 S1 K2 O16 -77.9(2) . .
C2 S1 K2 O16 17.5(2) . .
K3 S1 K2 O16 -108.81(15) 1_455 .
O2 S1 K2 S5 -109.9(4) . .
O1 S1 K2 S5 161.1(2) . .
O3 S1 K2 S5 -35.7(2) . .
C2 S1 K2 S5 59.7(2) . .
K3 S1 K2 S5 -66.62(12) 1_455 .
O2 S1 K2 S2 170.1(4) . .
O1 S1 K2 S2 81.17(17) . .
O3 S1 K2 S2 -115.6(2) . .
C2 S1 K2 S2 -20.24(17) . .
K3 S1 K2 S2 -146.57(6) 1_455 .
O2 S1 K2 S3 78.9(4) . .
O1 S1 K2 S3 -10.07(18) . .
O3 S1 K2 S3 153.1(2) . .
C2 S1 K2 S3 -111.48(19) . .
K3 S1 K2 S3 122.18(10) 1_455 .
O2 S1 K2 K3 -43.3(4) . 1_455
O1 S1 K2 K3 -132.26(18) . 1_455
O3 S1 K2 K3 30.9(2) . 1_455
C2 S1 K2 K3 126.33(18) . 1_455
S5 O16 K2 O8 -125.23(18) . .
K1 O16 K2 O8 22.30(13) . .
S5 O16 K2 O24 -62.3(3) . .
K1 O16 K2 O24 85.3(2) . .
S5 O16 K2 O6 126.65(17) . .
K1 O16 K2 O6 -85.83(13) . .
S5 O16 K2 O3 69.0(2) . .
K1 O16 K2 O3 -143.49(16) . .
S5 O16 K2 O18 -15.56(16) . .
K1 O16 K2 O18 131.96(19) . .
S5 O16 K2 O1 159.0(2) . .
K1 O16 K2 O1 -53.4(3) . .
S5 O16 K2 S1 107.03(17) . .
K1 O16 K2 S1 -105.45(16) . .
K1 O16 K2 S5 147.5(2) . .
S5 O16 K2 S2 148.19(15) . .
K1 O16 K2 S2 -64.28(9) . .
S5 O16 K2 S3 -108.44(14) . .
K1 O16 K2 S3 39.09(9) . .
S5 O16 K2 K3 23.29(18) . 1_455
K1 O16 K2 K3 170.81(9) . 1_455
O16 S5 K2 O8 49.91(18) . .
O17 S5 K2 O8 157.1(2) . .
O18 S5 K2 O8 -100.4(3) . .
C42 S5 K2 O8 -52.7(2) . .
K1 S5 K2 O8 28.44(10) . .
O16 S5 K2 O24 129.8(2) . .
O17 S5 K2 O24 -123.0(2) . .
O18 S5 K2 O24 -20.5(3) . .
C42 S5 K2 O24 27.1(3) . .
K1 S5 K2 O24 108.30(17) . .
O16 S5 K2 O6 -47.81(16) . .
O17 S5 K2 O6 59.4(2) . .
O18 S5 K2 O6 161.9(3) . .
C42 S5 K2 O6 -150.5(2) . .
K1 S5 K2 O6 -69.28(9) . .
O16 S5 K2 O3 -126.14(19) . .
O17 S5 K2 O3 -18.9(2) . .
O18 S5 K2 O3 83.6(3) . .
C42 S5 K2 O3 131.2(2) . .
K1 S5 K2 O3 -147.60(13) . .
O16 S5 K2 O18 150.3(3) . .
O17 S5 K2 O18 -102.5(3) . .
C42 S5 K2 O18 47.6(3) . .
K1 S5 K2 O18 128.8(3) . .
O16 S5 K2 O1 -61.7(5) . .
O17 S5 K2 O1 45.5(6) . .
O18 S5 K2 O1 148.0(6) . .
C42 S5 K2 O1 -164.4(5) . .
K1 S5 K2 O1 -83.2(5) . .
O16 S5 K2 S1 -107.58(18) . .
O17 S5 K2 S1 -0.4(2) . .
O18 S5 K2 S1 102.2(3) . .
C42 S5 K2 S1 149.8(2) . .
K1 S5 K2 S1 -129.05(13) . .
O17 S5 K2 O16 107.2(2) . .
O18 S5 K2 O16 -150.3(3) . .
C42 S5 K2 O16 -102.6(3) . .
K1 S5 K2 O16 -21.47(14) . .
O16 S5 K2 S2 -29.20(14) . .
O17 S5 K2 S2 78.00(18) . .
O18 S5 K2 S2 -179.5(3) . .
C42 S5 K2 S2 -131.8(2) . .
K1 S5 K2 S2 -50.67(5) . .
O16 S5 K2 S3 66.09(14) . .
O17 S5 K2 S3 173.29(18) . .
O18 S5 K2 S3 -84.2(3) . .
C42 S5 K2 S3 -36.6(2) . .
K1 S5 K2 S3 44.63(4) . .
O16 S5 K2 K3 -160.82(15) . 1_455
O17 S5 K2 K3 -53.62(19) . 1_455
O18 S5 K2 K3 48.9(3) . 1_455
C42 S5 K2 K3 96.5(2) . 1_455
K1 S5 K2 K3 177.71(6) . 1_455
O5 S2 K2 O8 -173.9(3) . .
O6 S2 K2 O8 -152.2(3) . .
O4 S2 K2 O8 -30.01(19) . .
C12 S2 K2 O8 75.40(19) . .
K1 S2 K2 O8 -33.55(11) . .
O5 S2 K2 O24 131.0(4) . .
O6 S2 K2 O24 152.7(4) . .
O4 S2 K2 O24 -85.1(3) . .
C12 S2 K2 O24 20.3(3) . .
K1 S2 K2 O24 -88.6(3) . .
O5 S2 K2 O6 -21.8(3) . .
O4 S2 K2 O6 122.2(3) . .
C12 S2 K2 O6 -132.4(3) . .
K1 S2 K2 O6 118.6(2) . .
O5 S2 K2 O3 28.5(3) . .
O6 S2 K2 O3 50.3(2) . .
O4 S2 K2 O3 172.47(17) . .
C12 S2 K2 O3 -82.12(18) . .
K1 S2 K2 O3 168.94(11) . .
O5 S2 K2 O18 -90.4(3) . .
O6 S2 K2 O18 -68.6(3) . .
O4 S2 K2 O18 53.56(19) . .
C12 S2 K2 O18 158.97(19) . .
K1 S2 K2 O18 50.02(12) . .
O5 S2 K2 O1 83.1(3) . .
O6 S2 K2 O1 104.8(2) . .
O4 S2 K2 O1 -133.00(18) . .
C12 S2 K2 O1 -27.59(18) . .
K1 S2 K2 O1 -136.54(10) . .
O5 S2 K2 S1 54.3(3) . .
O6 S2 K2 S1 76.1(2) . .
O4 S2 K2 S1 -161.78(16) . .
C12 S2 K2 S1 -56.37(16) . .
K1 S2 K2 S1 -165.32(6) . .
O5 S2 K2 O16 -102.8(3) . .
O6 S2 K2 O16 -81.0(2) . .
O4 S2 K2 O16 41.15(16) . .
C12 S2 K2 O16 146.56(17) . .
K1 S2 K2 O16 37.61(7) . .
O5 S2 K2 S5 -90.1(3) . .
O6 S2 K2 S5 -68.4(2) . .
O4 S2 K2 S5 53.78(16) . .
C12 S2 K2 S5 159.19(16) . .
K1 S2 K2 S5 50.24(4) . .
O5 S2 K2 S3 -171.2(3) . .
O6 S2 K2 S3 -149.5(2) . .
O4 S2 K2 S3 -27.32(16) . .
C12 S2 K2 S3 78.09(16) . .
K1 S2 K2 S3 -30.86(5) . .
O5 S2 K2 K3 16.2(3) . 1_455
O6 S2 K2 K3 38.0(2) . 1_455
O4 S2 K2 K3 160.11(16) . 1_455
C12 S2 K2 K3 -94.48(17) . 1_455
K1 S2 K2 K3 156.57(9) . 1_455
O9 S3 K2 O8 77.5(4) . .
O7 S3 K2 O8 -166.2(4) . .
C22 S3 K2 O8 -58.7(4) . .
K1 S3 K2 O8 45.1(4) . .
O8 S3 K2 O24 143.6(4) . .
O9 S3 K2 O24 -138.9(3) . .
O7 S3 K2 O24 -22.5(2) . .
C22 S3 K2 O24 85.0(2) . .
K1 S3 K2 O24 -171.22(19) . .
O8 S3 K2 O6 -20.2(4) . .
O9 S3 K2 O6 57.2(2) . .
O7 S3 K2 O6 173.61(19) . .
C22 S3 K2 O6 -78.9(2) . .
K1 S3 K2 O6 24.91(11) . .
O8 S3 K2 O3 110.9(5) . .
O9 S3 K2 O3 -171.7(3) . .
O7 S3 K2 O3 -55.3(3) . .
C22 S3 K2 O3 52.2(3) . .
K1 S3 K2 O3 156.0(3) . .
O8 S3 K2 O18 -120.6(4) . .
O9 S3 K2 O18 -43.2(2) . .
O7 S3 K2 O18 73.23(19) . .
C22 S3 K2 O18 -179.27(19) . .
K1 S3 K2 O18 -75.47(10) . .
O8 S3 K2 O1 72.1(4) . .
O9 S3 K2 O1 149.6(2) . .
O7 S3 K2 O1 -94.05(19) . .
C22 S3 K2 O1 13.4(2) . .
K1 S3 K2 O1 117.25(11) . .
O8 S3 K2 S1 77.1(4) . .
O9 S3 K2 S1 154.58(19) . .
O7 S3 K2 S1 -89.03(19) . .
C22 S3 K2 S1 18.5(2) . .
K1 S3 K2 S1 122.27(10) . .
O8 S3 K2 O16 -74.2(4) . .
O9 S3 K2 O16 3.3(2) . .
O7 S3 K2 O16 119.67(17) . .
C22 S3 K2 O16 -132.83(17) . .
K1 S3 K2 O16 -29.03(7) . .
O8 S3 K2 S5 -97.6(4) . .
O9 S3 K2 S5 -20.17(19) . .
O7 S3 K2 S5 96.22(17) . .
C22 S3 K2 S5 -156.29(17) . .
K1 S3 K2 S5 -52.49(5) . .
O8 S3 K2 S2 -9.5(3) . .
O9 S3 K2 S2 67.95(19) . .
O7 S3 K2 S2 -175.66(17) . .
C22 S3 K2 S2 -68.16(17) . .
K1 S3 K2 S2 35.64(5) . .
O8 S3 K2 K3 162.7(4) . 1_455
O9 S3 K2 K3 -119.9(2) . 1_455
O7 S3 K2 K3 -3.47(19) . 1_455
C22 S3 K2 K3 104.02(18) . 1_455
K1 S3 K2 K3 -152.18(9) . 1_455
S4 O14 K3 O22 -95.1(8) . 1_655
K1 O14 K3 O22 103.6(3) . 1_655
S4 O14 K3 O10 -30.7(6) . .
K1 O14 K3 O10 168.0(7) . .
S4 O14 K3 O23 97.1(8) . 1_655
K1 O14 K3 O23 -64.2(3) . 1_655
S4 O14 K3 O3 13.2(10) . 1_655
K1 O14 K3 O3 -148.1(2) . 1_655
S4 O14 K3 O19 -170.1(9) . .
K1 O14 K3 O19 28.6(2) . .
S4 O14 K3 O11 92.6(11) . .
K1 O14 K3 O11 -68.7(8) . .
K1 O14 K3 S4 -161.3(11) . .
S4 O14 K3 S1 23.7(9) . 1_655
K1 O14 K3 S1 -137.6(2) . 1_655
S4 O14 K3 S6 -153.0(8) . .
K1 O14 K3 S6 45.8(2) . .
S4 O14 K3 K1 161.3(11) . .
S4 O14 K3 K2 -27.0(9) . 1_655
K1 O14 K3 K2 171.71(18) . 1_655
S4 O10 K3 O22 150.7(4) . 1_655
S4 O10 K3 O14 25.8(5) . .
S4 O10 K3 O23 -34.1(5) . 1_655
S4 O10 K3 O3 -119.8(4) . 1_655
S4 O10 K3 O19 65.6(5) . .
S4 O10 K3 O11 7.1(3) . .
S4 O10 K3 S1 -103.8(5) . 1_655
S4 O10 K3 S6 82.0(5) . .
S4 O10 K3 K1 33.9(4) . .
S4 O10 K3 K2 -150.8(5) . 1_655
S6 O19 K3 O22 -21.3(4) . 1_655
K1 O19 K3 O22 -147.62(17) . 1_655
S6 O19 K3 O14 97.5(5) . .
K1 O19 K3 O14 -28.8(3) . .
S6 O19 K3 O10 75.0(4) . .
K1 O19 K3 O10 -51.3(2) . .
S6 O19 K3 O23 -169.0(4) . 1_655
K1 O19 K3 O23 64.74(19) . 1_655
S6 O19 K3 O3 -90.0(6) . 1_655
K1 O19 K3 O3 143.8(4) . 1_655
S6 O19 K3 O11 113.6(4) . .
K1 O19 K3 O11 -12.70(15) . .
S6 O19 K3 S4 94.4(4) . .
K1 O19 K3 S4 -31.87(13) . .
S6 O19 K3 S1 -156.4(3) . 1_655
K1 O19 K3 S1 77.3(6) . 1_655
K1 O19 K3 S6 -126.3(5) . .
S6 O19 K3 K1 126.3(5) . .
S6 O19 K3 K2 -15.6(5) . 1_655
K1 O19 K3 K2 -141.84(15) . 1_655
S4 O11 K3 O22 -57.9(3) . 1_655
K1 O11 K3 O22 83.1(2) . 1_655
S4 O11 K3 O14 -48.7(8) . .
K1 O11 K3 O14 92.2(9) . .
S4 O11 K3 O10 -6.3(3) . .
K1 O11 K3 O10 134.6(3) . .
S4 O11 K3 O23 135.9(3) . 1_655
K1 O11 K3 O23 -83.14(19) . 1_655
S4 O11 K3 O3 62.4(3) . 1_655
K1 O11 K3 O3 -156.65(16) . 1_655
S4 O11 K3 O19 -127.4(3) . .
K1 O11 K3 O19 13.55(16) . .
K1 O11 K3 S4 140.9(4) . .
S4 O11 K3 S1 66.6(3) . 1_655
K1 O11 K3 S1 -152.48(14) . 1_655
S4 O11 K3 S6 -111.9(3) . .
K1 O11 K3 S6 29.06(14) . .
S4 O11 K3 K1 -140.9(4) . .
S4 O11 K3 K2 19.9(3) . 1_655
K1 O11 K3 K2 160.77(11) . 1_655
O12 S4 K3 O22 -111.3(5) . 1_655
O14 S4 K3 O22 93.7(8) . 1_655
O11 S4 K3 O22 135.0(3) . 1_655
O13 S4 K3 O22 -71.1(4) . 1_655
O10 S4 K3 O22 -32.6(5) . 1_655
O15 S4 K3 O22 179.1(5) . 1_655
C32 S4 K3 O22 33.8(2) . 1_655
K1 S4 K3 O22 108.05(13) . 1_655
O12 S4 K3 O14 155.0(10) . .
O11 S4 K3 O14 41.3(9) . .
O13 S4 K3 O14 -164.8(9) . .
O10 S4 K3 O14 -126.3(9) . .
O15 S4 K3 O14 85.4(10) . .
C32 S4 K3 O14 -59.9(8) . .
K1 S4 K3 O14 14.3(8) . .
O12 S4 K3 O10 -78.7(7) . .
O14 S4 K3 O10 126.3(9) . .
O11 S4 K3 O10 167.6(6) . .
O13 S4 K3 O10 -38.5(6) . .
O15 S4 K3 O10 -148.3(7) . .
C32 S4 K3 O10 66.4(5) . .
K1 S4 K3 O10 140.6(5) . .
O12 S4 K3 O23 70.4(5) . 1_655
O14 S4 K3 O23 -84.6(8) . 1_655
O11 S4 K3 O23 -43.3(3) . 1_655
O13 S4 K3 O23 110.5(4) . 1_655
O10 S4 K3 O23 149.1(5) . 1_655
O15 S4 K3 O23 0.8(5) . 1_655
C32 S4 K3 O23 -144.5(2) . 1_655
K1 S4 K3 O23 -70.28(13) . 1_655
O12 S4 K3 O3 -13.8(5) . 1_655
O14 S4 K3 O3 -168.8(8) . 1_655
O11 S4 K3 O3 -127.5(3) . 1_655
O13 S4 K3 O3 26.4(4) . 1_655
O10 S4 K3 O3 64.9(5) . 1_655
O15 S4 K3 O3 -83.4(5) . 1_655
C32 S4 K3 O3 131.3(2) . 1_655
K1 S4 K3 O3 -154.47(12) . 1_655
O12 S4 K3 O19 164.5(5) . .
O14 S4 K3 O19 9.5(8) . .
O11 S4 K3 O19 50.8(3) . .
O13 S4 K3 O19 -155.3(4) . .
O10 S4 K3 O19 -116.8(5) . .
O15 S4 K3 O19 94.9(5) . .
C32 S4 K3 O19 -50.4(2) . .
K1 S4 K3 O19 23.86(10) . .
O12 S4 K3 O11 113.7(6) . .
O14 S4 K3 O11 -41.3(9) . .
O13 S4 K3 O11 153.9(5) . .
O10 S4 K3 O11 -167.6(6) . .
O15 S4 K3 O11 44.1(6) . .
C32 S4 K3 O11 -101.2(3) . .
K1 S4 K3 O11 -27.0(3) . .
O12 S4 K3 S1 -2.6(5) . 1_655
O14 S4 K3 S1 -157.6(8) . 1_655
O11 S4 K3 S1 -116.3(3) . 1_655
O13 S4 K3 S1 37.6(4) . 1_655
O10 S4 K3 S1 76.1(5) . 1_655
O15 S4 K3 S1 -72.2(5) . 1_655
C32 S4 K3 S1 142.50(18) . 1_655
K1 S4 K3 S1 -143.27(6) . 1_655
O12 S4 K3 S6 -178.6(5) . .
O14 S4 K3 S6 26.4(8) . .
O11 S4 K3 S6 67.7(3) . .
O13 S4 K3 S6 -138.5(4) . .
O10 S4 K3 S6 -99.9(5) . .
O15 S4 K3 S6 111.8(5) . .
C32 S4 K3 S6 -33.51(18) . .
K1 S4 K3 S6 40.72(5) . .
O12 S4 K3 K1 140.7(5) . .
O14 S4 K3 K1 -14.3(8) . .
O11 S4 K3 K1 27.0(3) . .
O13 S4 K3 K1 -179.2(4) . .
O10 S4 K3 K1 -140.6(5) . .
O15 S4 K3 K1 71.1(5) . .
C32 S4 K3 K1 -74.23(18) . .
O12 S4 K3 K2 -49.5(5) . 1_655
O14 S4 K3 K2 155.5(8) . 1_655
O11 S4 K3 K2 -163.2(3) . 1_655
O13 S4 K3 K2 -9.3(4) . 1_655
O10 S4 K3 K2 29.2(5) . 1_655
O15 S4 K3 K2 -119.1(5) . 1_655
C32 S4 K3 K2 95.64(18) . 1_655
K1 S4 K3 K2 169.86(7) . 1_655
O21 S6 K3 O22 -114.4(2) . 1_655
O20 S6 K3 O22 0.6(2) . 1_655
O19 S6 K3 O22 157.1(4) . 1_655
C52 S6 K3 O22 103.1(2) . 1_655
K1 S6 K3 O22 -161.19(13) . 1_655
O21 S6 K3 O14 10.3(3) . .
O20 S6 K3 O14 125.2(3) . .
O19 S6 K3 O14 -78.3(5) . .
C52 S6 K3 O14 -132.2(3) . .
K1 S6 K3 O14 -36.6(3) . .
O21 S6 K3 O10 -19.0(2) . .
O20 S6 K3 O10 95.9(3) . .
O19 S6 K3 O10 -107.6(4) . .
C52 S6 K3 O10 -161.6(2) . .
K1 S6 K3 O10 -65.88(17) . .
O21 S6 K3 O23 100.3(2) . 1_655
O20 S6 K3 O23 -144.8(2) . 1_655
O19 S6 K3 O23 11.7(4) . 1_655
C52 S6 K3 O23 -42.2(2) . 1_655
K1 S6 K3 O23 53.49(16) . 1_655
O21 S6 K3 O3 -144.5(3) . 1_655
O20 S6 K3 O3 -29.6(3) . 1_655
O19 S6 K3 O3 126.9(5) . 1_655
C52 S6 K3 O3 73.0(3) . 1_655
K1 S6 K3 O3 168.6(3) . 1_655
O21 S6 K3 O19 88.6(4) . .
O20 S6 K3 O19 -156.5(4) . .
C52 S6 K3 O19 -53.9(4) . .
K1 S6 K3 O19 41.8(4) . .
O21 S6 K3 O11 24.7(2) . .
O20 S6 K3 O11 139.6(2) . .
O19 S6 K3 O11 -63.9(4) . .
C52 S6 K3 O11 -117.8(2) . .
K1 S6 K3 O11 -22.12(11) . .
O21 S6 K3 S4 2.1(2) . .
O20 S6 K3 S4 117.1(2) . .
O19 S6 K3 S4 -86.4(4) . .
C52 S6 K3 S4 -140.36(18) . .
K1 S6 K3 S4 -44.69(5) . .
O21 S6 K3 S1 -142.7(6) . 1_655
O20 S6 K3 S1 -27.8(6) . 1_655
O19 S6 K3 S1 128.7(7) . 1_655
C52 S6 K3 S1 74.7(6) . 1_655
K1 S6 K3 S1 170.4(6) . 1_655
O21 S6 K3 K1 46.83(19) . .
O20 S6 K3 K1 161.8(2) . .
O19 S6 K3 K1 -41.8(4) . .
C52 S6 K3 K1 -95.67(18) . .
O21 S6 K3 K2 -102.9(2) . 1_655
O20 S6 K3 K2 12.0(2) . 1_655
O19 S6 K3 K2 168.5(4) . 1_655
C52 S6 K3 K2 114.62(19) . 1_655
K1 S6 K3 K2 -149.71(9) . 1_655
O16 K1 K3 O22 66.71(18) . 1_655
O11 K1 K3 O22 -122.5(2) . 1_655
O4 K1 K3 O22 149.27(16) . 1_655
O19 K1 K3 O22 37.0(2) . 1_655
O14 K1 K3 O22 -98.0(4) . 1_655
O9 K1 K3 O22 -65.99(18) . 1_655
O8 K1 K3 O22 -141.3(2) . 1_655
O21 K1 K3 O22 1.68(15) . 1_655
S3 K1 K3 O22 -96.02(17) . 1_655
S6 K1 K3 O22 19.77(13) . 1_655
S4 K1 K3 O22 -104.76(14) . 1_655
S5 K1 K3 O22 56.82(16) . 1_655
O16 K1 K3 O14 164.8(4) . .
O11 K1 K3 O14 -24.5(4) . .
O4 K1 K3 O14 -112.7(4) . .
O19 K1 K3 O14 135.0(4) . .
O9 K1 K3 O14 32.0(4) . .
O8 K1 K3 O14 -43.2(4) . .
O21 K1 K3 O14 99.7(4) . .
S3 K1 K3 O14 2.0(4) . .
S6 K1 K3 O14 117.8(4) . .
S4 K1 K3 O14 -6.7(4) . .
S5 K1 K3 O14 154.9(4) . .
O16 K1 K3 O10 157.7(2) . .
O11 K1 K3 O10 -31.6(3) . .
O4 K1 K3 O10 -119.8(2) . .
O19 K1 K3 O10 127.9(3) . .
O14 K1 K3 O10 -7.1(4) . .
O9 K1 K3 O10 25.0(2) . .
O8 K1 K3 O10 -50.3(3) . .
O21 K1 K3 O10 92.6(2) . .
S3 K1 K3 O10 -5.1(2) . .
S6 K1 K3 O10 110.72(19) . .
S4 K1 K3 O10 -13.80(19) . .
S5 K1 K3 O10 147.8(2) . .
O16 K1 K3 O23 -82.38(19) . 1_655
O11 K1 K3 O23 88.4(2) . 1_655
O4 K1 K3 O23 0.18(18) . 1_655
O19 K1 K3 O23 -112.1(2) . 1_655
O14 K1 K3 O23 112.9(4) . 1_655
O9 K1 K3 O23 144.91(19) . 1_655
O8 K1 K3 O23 69.6(3) . 1_655
O21 K1 K3 O23 -147.41(17) . 1_655
S3 K1 K3 O23 114.88(18) . 1_655
S6 K1 K3 O23 -129.33(16) . 1_655
S4 K1 K3 O23 106.15(16) . 1_655
S5 K1 K3 O23 -92.28(17) . 1_655
O16 K1 K3 O3 -121.5(3) . 1_655
O11 K1 K3 O3 49.3(3) . 1_655
O4 K1 K3 O3 -38.9(3) . 1_655
O19 K1 K3 O3 -151.2(3) . 1_655
O14 K1 K3 O3 73.8(5) . 1_655
O9 K1 K3 O3 105.8(3) . 1_655
O8 K1 K3 O3 30.6(4) . 1_655
O21 K1 K3 O3 173.5(3) . 1_655
S3 K1 K3 O3 75.8(3) . 1_655
S6 K1 K3 O3 -168.4(3) . 1_655
S4 K1 K3 O3 67.1(3) . 1_655
S5 K1 K3 O3 -131.4(3) . 1_655
O16 K1 K3 O19 29.7(2) . .
O11 K1 K3 O19 -159.5(2) . .
O4 K1 K3 O19 112.28(19) . .
O14 K1 K3 O19 -135.0(4) . .
O9 K1 K3 O19 -103.0(2) . .
O8 K1 K3 O19 -178.2(3) . .
O21 K1 K3 O19 -35.31(17) . .
S3 K1 K3 O19 -133.01(19) . .
S6 K1 K3 O19 -17.22(16) . .
S4 K1 K3 O19 -141.74(17) . .
S5 K1 K3 O19 19.83(17) . .
O16 K1 K3 O11 -170.7(2) . .
O4 K1 K3 O11 -88.2(2) . .
O19 K1 K3 O11 159.5(2) . .
O14 K1 K3 O11 24.5(4) . .
O9 K1 K3 O11 56.5(2) . .
O8 K1 K3 O11 -18.7(3) . .
O21 K1 K3 O11 124.2(2) . .
S3 K1 K3 O11 26.52(19) . .
S6 K1 K3 O11 142.31(19) . .
S4 K1 K3 O11 17.79(17) . .
S5 K1 K3 O11 179.4(2) . .
O16 K1 K3 S4 171.47(13) . .
O11 K1 K3 S4 -17.79(17) . .
O4 K1 K3 S4 -105.97(11) . .
O19 K1 K3 S4 141.74(17) . .
O14 K1 K3 S4 6.7(4) . .
O9 K1 K3 S4 38.76(12) . .
O8 K1 K3 S4 -36.5(2) . .
O21 K1 K3 S4 106.44(9) . .
S3 K1 K3 S4 8.73(10) . .
S6 K1 K3 S4 124.52(6) . .
S5 K1 K3 S4 161.57(10) . .
O16 K1 K3 S1 -131.44(13) . 1_655
O11 K1 K3 S1 39.3(2) . 1_655
O4 K1 K3 S1 -48.88(14) . 1_655
O19 K1 K3 S1 -161.16(19) . 1_655
O14 K1 K3 S1 63.8(4) . 1_655
O9 K1 K3 S1 95.86(14) . 1_655
O8 K1 K3 S1 20.6(3) . 1_655
O21 K1 K3 S1 163.53(11) . 1_655
S3 K1 K3 S1 65.83(15) . 1_655
S6 K1 K3 S1 -178.38(10) . 1_655
S4 K1 K3 S1 57.10(9) . 1_655
S5 K1 K3 S1 -141.33(9) . 1_655
O16 K1 K3 S6 46.94(12) . .
O11 K1 K3 S6 -142.31(19) . .
O4 K1 K3 S6 129.50(11) . .
O19 K1 K3 S6 17.22(16) . .
O14 K1 K3 S6 -117.8(4) . .
O9 K1 K3 S6 -85.76(12) . .
O8 K1 K3 S6 -161.0(2) . .
O21 K1 K3 S6 -18.09(8) . .
S3 K1 K3 S6 -115.79(12) . .
S4 K1 K3 S6 -124.52(6) . .
S5 K1 K3 S6 37.05(8) . .
O16 K1 K3 K2 146.06(17) . 1_655
O11 K1 K3 K2 -43.2(2) . 1_655
O4 K1 K3 K2 -131.38(18) . 1_655
O19 K1 K3 K2 116.3(2) . 1_655
O14 K1 K3 K2 -18.7(4) . 1_655
O9 K1 K3 K2 13.4(2) . 1_655
O8 K1 K3 K2 -61.9(3) . 1_655
O21 K1 K3 K2 81.03(19) . 1_655
S3 K1 K3 K2 -16.7(2) . 1_655
S6 K1 K3 K2 99.12(17) . 1_655
S4 K1 K3 K2 -25.41(17) . 1_655
S5 K1 K3 K2 136.16(15) . 1_655
C62 C61 N1 C65 -2.7(12) . .
C64 C65 N1 C61 -2.8(12) . .
C69 C70 N2 C66 -2.2(10) . .
C67 C66 N2 C70 1.4(9) . .
C75 N3 C71 C72 3.2(12) . .
N3 C71 C72 C73 -2.9(13) . .
C71 C72 C73 C74 0.9(12) . .
C72 C73 C74 C75 0.8(11) . .
C71 N3 C75 C74 -1.4(11) . .
C73 C74 C75 N3 -0.6(11) . .
